data_7019816
loop_
_publ_author_name
'Sheng, Hongting'
'Shi, Jianhua'
'Feng, Yan'
'Wang, Hui'
'Jiao, Yonghua'
'Sheng, Hanjing'
'Zhang, Yong'
'Shen, Qi'

_publ_section_title
;
 Remarkable effect of alkali metal on polymerization of cyclic esters
 catalyzed by samarium-alkali metal multinuclear alkoxide clusters.
;
_journal_issue 30
_journal_name_full 'Dalton transactions (Cambridge, England : 2003)'
_journal_page_first 9232
_journal_page_last 9240
_journal_paper_doi 10.1039/c2dt30677h
_journal_volume 41
_journal_year 2012
_chemical_formula_moiety 'C104 H266 K20 N26 O32 Sm4, C7 H8'
_chemical_formula_sum 'C111 H274 K20 N26 O32 Sm4'
_chemical_formula_weight 3868.96
_chemical_name_systematic
;
?
;
_space_group_IT_number 14
_symmetry_cell_setting monoclinic
_symmetry_Int_Tables_number 14
_symmetry_space_group_name_Hall '-P 2yn'
_symmetry_space_group_name_H-M 'P 1 21/n 1'
_atom_sites_solution_hydrogens geom
_atom_sites_solution_primary direct
_atom_sites_solution_secondary difmap
_audit_creation_method SHELXL-97
_cell_angle_alpha 90.00
_cell_angle_beta 105.199(2)
_cell_angle_gamma 90.00
_cell_formula_units_Z 2
_cell_length_a 22.9002(16)
_cell_length_b 15.9730(10)
_cell_length_c 25.9698(18)
_cell_measurement_reflns_used 31084
_cell_measurement_temperature 153(2)
_cell_measurement_theta_max 25.3
_cell_measurement_theta_min 3.0
_cell_volume 9167.1(11)
_computing_cell_refinement CrystalClear
_computing_data_collection CrystalClear
_computing_data_reduction CrystalStructure
_computing_structure_refinement 'SHELXL-97 (Sheldrick, 1997)'
_computing_structure_solution 'SHELXS-97 (Sheldrick, 1990)'
_diffrn_ambient_temperature 153(2)
_diffrn_detector_area_resol_mean 7.31
_diffrn_measured_fraction_theta_full 0.998
_diffrn_measured_fraction_theta_max 0.998
_diffrn_measurement_device_type 'Rigaku Mercury'
_diffrn_measurement_method \w
_diffrn_radiation_monochromator graphite
_diffrn_radiation_source 'fine-focus sealed tube'
_diffrn_radiation_type MoK\a
_diffrn_radiation_wavelength 0.71070
_diffrn_reflns_av_R_equivalents 0.0565
_diffrn_reflns_av_sigmaI/netI 0.0475
_diffrn_reflns_limit_h_max 27
_diffrn_reflns_limit_h_min -27
_diffrn_reflns_limit_k_max 19
_diffrn_reflns_limit_k_min -19
_diffrn_reflns_limit_l_max 30
_diffrn_reflns_limit_l_min -31
_diffrn_reflns_number 88895
_diffrn_reflns_theta_full 25.35
_diffrn_reflns_theta_max 25.35
_diffrn_reflns_theta_min 3.02
_exptl_absorpt_coefficient_mu 1.780
_exptl_absorpt_correction_T_max 0.738
_exptl_absorpt_correction_T_min 0.490
_exptl_absorpt_correction_type multi-scan
_exptl_absorpt_process_details 'Jacobson, R. (1998) Private communication'
_exptl_crystal_colour colorless
_exptl_crystal_density_diffrn 1.402
_exptl_crystal_density_method 'not measured'
_exptl_crystal_description block
_exptl_crystal_F_000 4012
_exptl_crystal_size_max 0.45
_exptl_crystal_size_mid 0.38
_exptl_crystal_size_min 0.17
_refine_diff_density_max 1.421
_refine_diff_density_min -1.334
_refine_diff_density_rms 0.119
_refine_ls_extinction_method none
_refine_ls_goodness_of_fit_ref 1.125
_refine_ls_hydrogen_treatment mixed
_refine_ls_matrix_type full
_refine_ls_number_parameters 914
_refine_ls_number_reflns 16759
_refine_ls_number_restraints 19
_refine_ls_restrained_S_all 1.127
_refine_ls_R_factor_all 0.0704
_refine_ls_R_factor_gt 0.0569
_refine_ls_shift/su_max 0.002
_refine_ls_shift/su_mean 0.000
_refine_ls_structure_factor_coef Fsqd
_refine_ls_weighting_details 'calc w=1/[\s^2^(Fo^2^)+(0.0416P)^2^+37.3174P] where P=(Fo^2^+2Fc^2^)/3'
_refine_ls_weighting_scheme calc
_refine_ls_wR_factor_gt 0.1189
_refine_ls_wR_factor_ref 0.1261
_reflns_number_gt 14232
_reflns_number_total 16759
_reflns_threshold_expression >2sigma(I)
_cod_data_source_file c2dt30677h.txt
_cod_data_source_block complex1
_cod_original_sg_symbol_H-M 'P 21/n'
_cod_database_code 7019816

loop_
_symmetry_equiv_pos_as_xyz
'x, y, z'
'-x+1/2, y+1/2, -z+1/2'
'-x, -y, -z'
'x-1/2, -y-1/2, z-1/2'

loop_
_atom_site_label
_atom_site_type_symbol
_atom_site_fract_x
_atom_site_fract_y
_atom_site_fract_z
_atom_site_U_iso_or_equiv
_atom_site_adp_type
_atom_site_occupancy
_atom_site_symmetry_multiplicity
_atom_site_calc_flag
_atom_site_refinement_flags
Sm1 Sm 1.031745(12) 0.346668(17) 0.568948(11) 0.02256(8) Uani 1 1 d .
Sm2 Sm 0.714688(13) 0.577181(19) 0.515197(13) 0.03035(9) Uani 1 1 d .
K1 K 0.96816(6) 0.47001(9) 0.65788(5) 0.0347(3) Uani 1 1 d .
K2 K 0.88707(6) 0.29004(8) 0.62369(5) 0.0333(3) Uani 1 1 d .
K3 K 0.95404(5) 0.40537(8) 0.41839(5) 0.0284(3) Uani 1 1 d .
K4 K 0.87650(6) 0.27362(9) 0.48749(5) 0.0343(3) Uani 1 1 d .
K5 K 0.88749(6) 0.66187(9) 0.53252(5) 0.0341(3) Uani 1 1 d .
K6 K 0.84197(6) 0.58466(8) 0.63543(5) 0.0362(3) Uani 1 1 d .
K7 K 0.74734(6) 0.40115(8) 0.60460(6) 0.0353(3) Uani 1 1 d .
K8 K 0.82987(5) 0.53872(8) 0.42546(5) 0.0307(3) Uani 1 1 d .
K9 K 0.73151(7) 0.37389(9) 0.45112(6) 0.0439(4) Uani 1 1 d .
K10 K 0.68772(6) 0.75049(9) 0.43490(6) 0.0406(3) Uani 1 1 d .
O1 O 1.07494(17) 0.4433(2) 0.63705(15) 0.0301(9) Uani 1 1 d .
O2 O 1.0013(2) 0.2587(3) 0.62695(19) 0.0487(12) Uani 1 1 d .
O3 O 0.99522(18) 0.2704(2) 0.48978(16) 0.0327(9) Uani 1 1 d .
O4 O 0.95376(18) 0.6281(3) 0.62893(15) 0.0342(9) Uani 1 1 d .
O5 O 0.86204(19) 0.4259(3) 0.67209(16) 0.0374(10) Uani 1 1 d .
O6 O 0.79174(19) 0.2821(3) 0.53995(17) 0.0429(11) Uani 1 1 d .
O7 O 0.83227(18) 0.3765(3) 0.40779(15) 0.0334(9) Uani 1 1 d .
O8 O 0.72549(19) 0.5720(3) 0.60561(17) 0.0371(10) Uani 1 1 d .
O9 O 0.66894(18) 0.4471(3) 0.50859(18) 0.0389(10) Uani 1 1 d .
O10 O 0.71555(18) 0.5776(3) 0.42524(16) 0.0381(10) Uani 1 1 d .
O11 O 0.87506(17) 0.7051(2) 0.42613(15) 0.0311(9) Uani 1 1 d .
O12 O 0.63129(19) 0.6557(3) 0.49516(19) 0.0444(11) Uani 1 1 d .
O13 O 0.77236(19) 0.7002(3) 0.52890(18) 0.0396(10) Uani 1 1 d .
O14 O 0.93525(17) 0.3996(3) 0.55832(16) 0.0284(9) Uani 1 1 d D
H14 H 0.910(3) 0.432(5) 0.541(4) 0.11(4) Uiso 1 1 d D
O15 O 0.94612(17) 0.5507(2) 0.48608(15) 0.0261(8) Uani 1 1 d D
H15 H 0.962(4) 0.511(4) 0.503(3) 0.09(3) Uiso 1 1 d D
O16 O 0.80775(19) 0.5084(3) 0.53189(17) 0.0335(9) Uani 1 1 d D
H16 H 0.819(3) 0.4599(16) 0.534(3) 0.05(2) Uiso 1 1 d D
N1 N 1.0609(2) 0.4538(4) 0.7499(2) 0.0423(13) Uani 1 1 d .
N2 N 0.9377(3) 0.1224(3) 0.6686(2) 0.0429(13) Uani 1 1 d D
N3 N 0.9198(3) 0.1213(3) 0.4411(2) 0.0465(14) Uani 1 1 d .
N4 N 0.9002(3) 0.7174(4) 0.7062(2) 0.0584(17) Uani 1 1 d D
N5 N 0.8903(4) 0.3787(6) 0.8162(3) 0.091(3) Uani 1 1 d D
N6 N 0.7320(3) 0.2202(4) 0.6228(3) 0.0549(16) Uani 1 1 d .
N7 N 0.7320(3) 0.2528(4) 0.3672(2) 0.0479(14) Uani 1 1 d .
N8 N 0.6508(12) 0.4663(18) 0.6600(11) 0.050(6) Uani 0.50 1 d P
N8' N 0.6739(13) 0.4731(18) 0.6782(12) 0.065(10) Uani 0.50 1 d P
N9 N 0.5818(2) 0.3708(4) 0.4142(2) 0.0501(15) Uani 1 1 d .
N10 N 0.6387(4) 0.5213(5) 0.2854(3) 0.077(2) Uani 1 1 d .
N11 N 0.7397(2) 0.8239(3) 0.3536(2) 0.0415(13) Uani 1 1 d .
N12 N 0.5568(3) 0.7652(4) 0.4164(3) 0.0614(18) Uani 1 1 d .
N13 N 0.7370(3) 0.8823(3) 0.5118(3) 0.0514(15) Uani 1 1 d .
C1 C 1.1198(3) 0.4232(5) 0.6827(2) 0.0416(16) Uani 1 1 d .
H1A H 1.1596 0.4347 0.6760 0.050 Uiso 1 1 calc R
H1B H 1.1177 0.3623 0.6893 0.050 Uiso 1 1 calc R
C2 C 1.1163(3) 0.4694(5) 0.7324(3) 0.0478(18) Uani 1 1 d .
H2A H 1.1518 0.4537 0.7617 0.057 Uiso 1 1 calc R
H2B H 1.1191 0.5302 0.7260 0.057 Uiso 1 1 calc R
C3 C 1.0520(4) 0.3685(5) 0.7624(4) 0.067(2) Uani 1 1 d .
H3A H 1.0876 0.3485 0.7895 0.101 Uiso 1 1 calc R
H3B H 1.0462 0.3343 0.7301 0.101 Uiso 1 1 calc R
H3C H 1.0162 0.3642 0.7762 0.101 Uiso 1 1 calc R
C4 C 1.0638(4) 0.5065(6) 0.7959(3) 0.070(2) Uani 1 1 d .
H4A H 1.0264 0.5004 0.8071 0.106 Uiso 1 1 calc R
H4B H 1.0686 0.5651 0.7865 0.106 Uiso 1 1 calc R
H4C H 1.0984 0.4898 0.8251 0.106 Uiso 1 1 calc R
C5 C 1.0318(3) 0.1880(5) 0.6518(3) 0.057(2) Uani 1 1 d .
C6 C 0.9889(6) 0.1123(8) 0.6445(6) 0.041(3) Uani 0.50 1 d P
C6' C 1.0027(6) 0.1516(9) 0.6930(6) 0.047(3) Uani 0.50 1 d P
C7 C 0.9560(9) 0.1369(12) 0.7252(6) 0.072(4) Uani 0.50 1 d PD
C7' C 0.9182(9) 0.0951(12) 0.7152(7) 0.072(4) Uani 0.50 1 d PD
C8 C 0.9014(8) 0.0446(9) 0.6552(9) 0.079(4) Uani 0.50 1 d PD
C8' C 0.9341(9) 0.0655(10) 0.6253(7) 0.079(4) Uani 0.50 1 d PD
C9 C 1.0178(3) 0.1965(4) 0.4744(3) 0.0426(16) Uani 1 1 d .
H9A H 1.0591 0.1874 0.4976 0.051 Uiso 1 1 calc R
H9B H 1.0213 0.2032 0.4374 0.051 Uiso 1 1 calc R
C10 C 0.9810(3) 0.1203(4) 0.4766(3) 0.0491(18) Uani 1 1 d .
H10A H 1.0027 0.0710 0.4677 0.059 Uiso 1 1 calc R
H10B H 0.9781 0.1130 0.5137 0.059 Uiso 1 1 calc R
C11 C 0.8870(5) 0.0506(6) 0.4532(6) 0.113(4) Uani 1 1 d .
H11A H 0.9090 -0.0010 0.4501 0.169 Uiso 1 1 calc R
H11B H 0.8467 0.0487 0.4281 0.169 Uiso 1 1 calc R
H11C H 0.8829 0.0559 0.4897 0.169 Uiso 1 1 calc R
C12 C 0.9218(4) 0.1175(7) 0.3858(4) 0.090(3) Uani 1 1 d .
H12A H 0.9462 0.0694 0.3807 0.135 Uiso 1 1 calc R
H12B H 0.9400 0.1691 0.3765 0.135 Uiso 1 1 calc R
H12C H 0.8807 0.1116 0.3627 0.135 Uiso 1 1 calc R
C13 C 0.9862(3) 0.6766(5) 0.6699(3) 0.0452(17) Uani 1 1 d .
H13A H 0.9889 0.7338 0.6560 0.054 Uiso 1 1 calc R
H13B H 1.0279 0.6541 0.6813 0.054 Uiso 1 1 calc R
C14 C 0.9629(4) 0.6834(7) 0.7174(4) 0.080(3) Uani 1 1 d .
H14A H 0.9902 0.7200 0.7439 0.096 Uiso 1 1 calc R
H14B H 0.9636 0.6272 0.7337 0.096 Uiso 1 1 calc R
C15 C 0.8921(9) 0.6924(13) 0.7585(7) 0.075(4) Uiso 0.50 1 d PD
C15' C 0.8688(9) 0.7105(14) 0.7479(7) 0.075(4) Uiso 0.50 1 d PD
C16 C 0.8773(9) 0.8030(10) 0.6980(8) 0.078(4) Uiso 0.50 1 d PD
C16' C 0.9073(10) 0.8043(10) 0.6914(8) 0.078(4) Uiso 0.50 1 d PD
C17 C 0.8714(3) 0.4427(5) 0.7255(3) 0.0487(17) Uani 1 1 d .
H17A H 0.8385 0.4794 0.7305 0.058 Uiso 1 1 calc R
H17B H 0.9101 0.4735 0.7383 0.058 Uiso 1 1 calc R
C18 C 0.8735(4) 0.3655(6) 0.7581(3) 0.068(2) Uani 1 1 d .
H18A H 0.8332 0.3384 0.7477 0.082 Uiso 1 1 calc R
H18B H 0.9029 0.3261 0.7493 0.082 Uiso 1 1 calc R
C19 C 0.8944(13) 0.3018(14) 0.8480(11) 0.109(6) Uiso 0.50 1 d PD
C19' C 0.9148(13) 0.3005(14) 0.8387(12) 0.109(6) Uiso 0.50 1 d PD
C20 C 0.8511(11) 0.4393(16) 0.8348(11) 0.112(6) Uiso 0.50 1 d PD
C20' C 0.8345(10) 0.3975(18) 0.8307(11) 0.112(6) Uiso 0.50 1 d PD
C21 C 0.7563(4) 0.2120(6) 0.5356(3) 0.068(2) Uani 1 1 d .
H21A H 0.7708 0.1706 0.5133 0.082 Uiso 1 1 calc R
H21B H 0.7144 0.2274 0.5162 0.082 Uiso 1 1 calc R
C22 C 0.7545(5) 0.1703(5) 0.5866(4) 0.075(3) Uani 1 1 d .
H22A H 0.7291 0.1195 0.5780 0.090 Uiso 1 1 calc R
H22B H 0.7960 0.1519 0.6051 0.090 Uiso 1 1 calc R
C23 C 0.7525(5) 0.1825(7) 0.6766(4) 0.099(4) Uani 1 1 d .
H23A H 0.7382 0.1245 0.6753 0.149 Uiso 1 1 calc R
H23B H 0.7361 0.2146 0.7017 0.149 Uiso 1 1 calc R
H23C H 0.7968 0.1833 0.6883 0.149 Uiso 1 1 calc R
C24 C 0.6675(4) 0.2283(6) 0.6099(5) 0.092(3) Uani 1 1 d .
H24A H 0.6528 0.2527 0.5742 0.139 Uiso 1 1 calc R
H24B H 0.6563 0.2649 0.6361 0.139 Uiso 1 1 calc R
H24C H 0.6492 0.1730 0.6106 0.139 Uiso 1 1 calc R
C25 C 0.8177(3) 0.3438(4) 0.3575(2) 0.0376(15) Uani 1 1 d .
H25A H 0.8547 0.3414 0.3445 0.045 Uiso 1 1 calc R
H25B H 0.7886 0.3817 0.3335 0.045 Uiso 1 1 calc R
C26 C 0.7901(3) 0.2565(4) 0.3541(3) 0.0453(17) Uani 1 1 d .
H26A H 0.7847 0.2349 0.3174 0.054 Uiso 1 1 calc R
H26B H 0.8190 0.2190 0.3786 0.054 Uiso 1 1 calc R
C27 C 0.7173(4) 0.1654(5) 0.3764(4) 0.071(2) Uani 1 1 d .
H27A H 0.6802 0.1637 0.3884 0.107 Uiso 1 1 calc R
H27B H 0.7507 0.1406 0.4037 0.107 Uiso 1 1 calc R
H27C H 0.7113 0.1337 0.3431 0.107 Uiso 1 1 calc R
C28 C 0.6840(3) 0.2895(5) 0.3256(4) 0.068(2) Uani 1 1 d .
H28A H 0.6929 0.3488 0.3216 0.103 Uiso 1 1 calc R
H28B H 0.6455 0.2844 0.3352 0.103 Uiso 1 1 calc R
H28C H 0.6812 0.2602 0.2919 0.103 Uiso 1 1 calc R
C29 C 0.6933(4) 0.6071(5) 0.6388(4) 0.068(3) Uani 1 1 d .
C30 C 0.6404(8) 0.5597(10) 0.6430(7) 0.059(3) Uani 0.50 1 d P
C30' C 0.6952(8) 0.5569(10) 0.6879(7) 0.059(3) Uani 0.50 1 d P
C31 C 0.5914(12) 0.425(2) 0.6558(15) 0.068(5) Uani 0.50 1 d P
C31' C 0.6098(12) 0.449(2) 0.6616(14) 0.068(5) Uani 0.50 1 d P
C32 C 0.6926(13) 0.4686(17) 0.7156(12) 0.073(5) Uani 0.50 1 d P
C32' C 0.6954(12) 0.4280(14) 0.7301(10) 0.073(5) Uani 0.50 1 d P
C33 C 0.6075(3) 0.4348(5) 0.5061(3) 0.0448(17) Uani 1 1 d .
H33A H 0.5939 0.4796 0.5266 0.054 Uiso 1 1 calc R
H33B H 0.6028 0.3806 0.5231 0.054 Uiso 1 1 calc R
C34 C 0.5678(3) 0.4350(5) 0.4497(3) 0.0494(18) Uani 1 1 d .
H34A H 0.5253 0.4275 0.4509 0.059 Uiso 1 1 calc R
H34B H 0.5709 0.4907 0.4338 0.059 Uiso 1 1 calc R
C35 C 0.5719(4) 0.2884(5) 0.4321(3) 0.061(2) Uani 1 1 d .
H35A H 0.5992 0.2787 0.4676 0.092 Uiso 1 1 calc R
H35B H 0.5798 0.2468 0.4071 0.092 Uiso 1 1 calc R
H35C H 0.5298 0.2833 0.4340 0.092 Uiso 1 1 calc R
C36 C 0.5430(4) 0.3842(7) 0.3601(3) 0.076(3) Uani 1 1 d .
H36A H 0.5529 0.3427 0.3358 0.114 Uiso 1 1 calc R
H36B H 0.5498 0.4406 0.3480 0.114 Uiso 1 1 calc R
H36C H 0.5005 0.3781 0.3603 0.114 Uiso 1 1 calc R
C37 C 0.6699(4) 0.5577(7) 0.3799(3) 0.082(3) Uani 1 1 d .
H37A H 0.6386 0.6019 0.3746 0.098 Uiso 1 1 calc R
H37B H 0.6510 0.5046 0.3868 0.098 Uiso 1 1 calc R
C38 C 0.6876(4) 0.5490(6) 0.3320(3) 0.072(2) Uani 1 1 d .
H38A H 0.7211 0.5080 0.3379 0.086 Uiso 1 1 calc R
H38B H 0.7034 0.6034 0.3233 0.086 Uiso 1 1 calc R
C39 C 0.6663(5) 0.5021(9) 0.2434(4) 0.105(4) Uani 1 1 d .
H39A H 0.6354 0.4820 0.2121 0.158 Uiso 1 1 calc R
H39B H 0.6970 0.4585 0.2554 0.158 Uiso 1 1 calc R
H39C H 0.6855 0.5525 0.2338 0.158 Uiso 1 1 calc R
C40 C 0.5912(5) 0.5818(7) 0.2675(4) 0.094(3) Uani 1 1 d .
H40A H 0.6085 0.6345 0.2591 0.141 Uiso 1 1 calc R
H40B H 0.5707 0.5913 0.2957 0.141 Uiso 1 1 calc R
H40C H 0.5620 0.5606 0.2355 0.141 Uiso 1 1 calc R
C41 C 0.8351(3) 0.7730(4) 0.4167(3) 0.0394(15) Uani 1 1 d .
H41A H 0.8584 0.8259 0.4206 0.047 Uiso 1 1 calc R
H41B H 0.8112 0.7731 0.4435 0.047 Uiso 1 1 calc R
C42 C 0.7930(3) 0.7685(4) 0.3618(3) 0.0452(16) Uani 1 1 d .
H42A H 0.8157 0.7834 0.3355 0.054 Uiso 1 1 calc R
H42B H 0.7788 0.7100 0.3547 0.054 Uiso 1 1 calc R
C43 C 0.7007(4) 0.8126(6) 0.2995(4) 0.076(3) Uani 1 1 d .
H43A H 0.6632 0.8445 0.2956 0.114 Uiso 1 1 calc R
H43B H 0.6911 0.7531 0.2932 0.114 Uiso 1 1 calc R
H43C H 0.7218 0.8327 0.2736 0.114 Uiso 1 1 calc R
C44 C 0.7547(4) 0.9105(5) 0.3604(4) 0.074(3) Uani 1 1 d .
H44A H 0.7750 0.9281 0.3333 0.111 Uiso 1 1 calc R
H44B H 0.7818 0.9196 0.3960 0.111 Uiso 1 1 calc R
H44C H 0.7177 0.9434 0.3566 0.111 Uiso 1 1 calc R
C45 C 0.5732(3) 0.6756(5) 0.4970(3) 0.055(2) Uani 1 1 d .
H45A H 0.5721 0.6796 0.5347 0.065 Uiso 1 1 calc R
H45B H 0.5457 0.6297 0.4802 0.065 Uiso 1 1 calc R
C46 C 0.5502(4) 0.7569(6) 0.4690(4) 0.072(3) Uani 1 1 d .
H46A H 0.5067 0.7626 0.4676 0.087 Uiso 1 1 calc R
H46B H 0.5718 0.8038 0.4908 0.087 Uiso 1 1 calc R
C47 C 0.5220(5) 0.6985(8) 0.3825(5) 0.110(4) Uani 1 1 d .
H47A H 0.5374 0.6437 0.3969 0.165 Uiso 1 1 calc R
H47B H 0.5263 0.7041 0.3461 0.165 Uiso 1 1 calc R
H47C H 0.4792 0.7032 0.3820 0.165 Uiso 1 1 calc R
C48 C 0.5347(5) 0.8437(7) 0.3935(5) 0.107(4) Uani 1 1 d .
H48A H 0.4904 0.8438 0.3845 0.161 Uiso 1 1 calc R
H48B H 0.5482 0.8529 0.3612 0.161 Uiso 1 1 calc R
H48C H 0.5503 0.8885 0.4192 0.161 Uiso 1 1 calc R
C49 C 0.7780(4) 0.7592(4) 0.5692(3) 0.056(2) Uani 1 1 d .
H49A H 0.8195 0.7825 0.5776 0.067 Uiso 1 1 calc R
H49B H 0.7732 0.7305 0.6016 0.067 Uiso 1 1 calc R
C50 C 0.7340(4) 0.8303(5) 0.5567(4) 0.074(3) Uani 1 1 d .
H50A H 0.6926 0.8070 0.5498 0.089 Uiso 1 1 calc R
H50B H 0.7406 0.8663 0.5888 0.089 Uiso 1 1 calc R
C51 C 0.7922(5) 0.9265(8) 0.5189(5) 0.111(4) Uani 1 1 d .
H51A H 0.7896 0.9637 0.4884 0.167 Uiso 1 1 calc R
H51B H 0.8253 0.8865 0.5215 0.167 Uiso 1 1 calc R
H51C H 0.7999 0.9597 0.5518 0.167 Uiso 1 1 calc R
C52 C 0.6882(6) 0.9427(7) 0.5026(6) 0.139(6) Uani 1 1 d .
H52A H 0.6880 0.9702 0.5363 0.209 Uiso 1 1 calc R
H52B H 0.6495 0.9140 0.4883 0.209 Uiso 1 1 calc R
H52C H 0.6940 0.9847 0.4769 0.209 Uiso 1 1 calc R
C53 C 0.5482(8) 0.0188(11) 0.5348(7) 0.148(6) Uiso 1 1 d D
C54 C 0.5672(12) 0.0696(17) 0.4961(9) 0.124(9) Uiso 0.50 1 d PD
C56 C 0.4742(12) 0.0330(18) 0.4292(11) 0.141(11) Uiso 0.50 1 d PD
C55 C 0.5323(9) 0.0715(12) 0.4429(8) 0.173(7) Uiso 1 1 d D
C57 C 0.4894(14) -0.0197(19) 0.5147(12) 0.125(9) Uiso 0.50 1 d P

loop_
_atom_site_aniso_label
_atom_site_aniso_U_11
_atom_site_aniso_U_22
_atom_site_aniso_U_33
_atom_site_aniso_U_23
_atom_site_aniso_U_13
_atom_site_aniso_U_12
Sm1 0.02236(15) 0.02186(15) 0.02419(15) 0.00234(11) 0.00741(11) -0.00104(11)
Sm2 0.02625(16) 0.03063(17) 0.03684(18) 0.00374(13) 0.01302(13) 0.00336(13)
K1 0.0310(7) 0.0409(8) 0.0338(7) -0.0032(6) 0.0116(6) -0.0006(6)
K2 0.0361(7) 0.0314(7) 0.0347(7) 0.0027(5) 0.0136(6) 0.0013(6)
K3 0.0279(6) 0.0294(7) 0.0292(7) -0.0014(5) 0.0098(5) -0.0019(5)
K4 0.0314(7) 0.0412(8) 0.0329(7) -0.0040(6) 0.0130(6) -0.0070(6)
K5 0.0340(7) 0.0413(8) 0.0304(7) 0.0008(6) 0.0147(6) 0.0042(6)
K6 0.0368(7) 0.0370(7) 0.0374(7) -0.0006(6) 0.0144(6) -0.0024(6)
K7 0.0350(7) 0.0307(7) 0.0420(8) 0.0033(6) 0.0130(6) 0.0010(6)
K8 0.0242(6) 0.0311(7) 0.0370(7) -0.0014(5) 0.0084(5) -0.0036(5)
K9 0.0450(8) 0.0440(8) 0.0501(9) -0.0053(7) 0.0253(7) -0.0081(7)
K10 0.0357(7) 0.0395(8) 0.0504(9) 0.0103(6) 0.0179(7) 0.0011(6)
O1 0.028(2) 0.035(2) 0.024(2) -0.0007(17) 0.0006(17) -0.0015(17)
O2 0.042(3) 0.046(3) 0.062(3) 0.033(2) 0.019(2) 0.003(2)
O3 0.034(2) 0.027(2) 0.037(2) -0.0076(17) 0.0091(19) -0.0014(18)
O4 0.039(2) 0.039(2) 0.027(2) -0.0079(18) 0.0125(18) -0.0038(19)
O5 0.042(2) 0.039(2) 0.033(2) 0.0015(19) 0.013(2) 0.003(2)
O6 0.036(2) 0.057(3) 0.039(3) 0.006(2) 0.014(2) -0.001(2)
O7 0.034(2) 0.038(2) 0.030(2) -0.0075(18) 0.0102(18) -0.0073(19)
O8 0.042(2) 0.037(2) 0.041(2) 0.0027(19) 0.026(2) 0.005(2)
O9 0.029(2) 0.038(2) 0.051(3) 0.002(2) 0.013(2) -0.0050(19)
O10 0.026(2) 0.053(3) 0.034(2) 0.002(2) 0.0058(19) 0.003(2)
O11 0.029(2) 0.031(2) 0.034(2) 0.0081(17) 0.0078(18) 0.0076(17)
O12 0.030(2) 0.047(3) 0.062(3) 0.014(2) 0.021(2) 0.009(2)
O13 0.036(2) 0.034(2) 0.052(3) -0.006(2) 0.018(2) -0.0021(19)
O14 0.024(2) 0.033(2) 0.028(2) 0.0016(17) 0.0070(17) 0.0008(18)
O15 0.027(2) 0.023(2) 0.029(2) 0.0064(17) 0.0082(17) 0.0033(17)
O16 0.033(2) 0.033(2) 0.037(2) 0.0008(19) 0.0142(19) 0.006(2)
N1 0.043(3) 0.055(4) 0.028(3) 0.000(2) 0.008(2) 0.002(3)
N2 0.049(3) 0.032(3) 0.051(3) 0.013(3) 0.021(3) -0.002(3)
N3 0.047(3) 0.030(3) 0.054(4) -0.011(3) -0.003(3) -0.008(3)
N4 0.066(4) 0.061(4) 0.056(4) -0.025(3) 0.029(3) -0.003(3)
N5 0.126(7) 0.100(6) 0.046(4) 0.027(4) 0.020(5) 0.000(6)
N6 0.075(4) 0.039(3) 0.065(4) 0.004(3) 0.043(4) -0.008(3)
N7 0.044(3) 0.042(3) 0.055(4) -0.011(3) 0.010(3) -0.013(3)
N8 0.062(17) 0.047(13) 0.048(12) 0.002(9) 0.030(10) -0.015(10)
N8' 0.09(2) 0.043(10) 0.10(2) -0.043(16) 0.08(2) -0.037(15)
N9 0.028(3) 0.072(4) 0.046(3) 0.011(3) 0.001(3) -0.008(3)
N10 0.085(6) 0.081(5) 0.053(4) -0.001(4) -0.001(4) -0.018(5)
N11 0.041(3) 0.041(3) 0.042(3) 0.015(2) 0.010(3) 0.017(3)
N12 0.045(4) 0.073(5) 0.066(4) 0.035(4) 0.013(3) 0.010(3)
N13 0.065(4) 0.026(3) 0.066(4) 0.003(3) 0.022(3) -0.006(3)
C1 0.030(3) 0.061(4) 0.030(3) -0.002(3) 0.002(3) 0.003(3)
C2 0.041(4) 0.065(5) 0.031(4) -0.009(3) -0.003(3) -0.008(3)
C3 0.057(5) 0.059(5) 0.079(6) 0.013(4) 0.007(4) -0.006(4)
C4 0.072(6) 0.083(6) 0.053(5) -0.012(4) 0.012(4) 0.004(5)
C5 0.049(4) 0.047(4) 0.082(6) 0.031(4) 0.030(4) 0.006(4)
C6 0.053(8) 0.029(7) 0.056(9) 0.004(6) 0.039(7) 0.013(6)
C6' 0.041(8) 0.048(8) 0.049(8) 0.011(7) 0.009(7) -0.003(6)
C7 0.088(11) 0.074(11) 0.068(8) 0.040(8) 0.047(9) 0.022(7)
C7' 0.088(11) 0.074(11) 0.068(8) 0.040(8) 0.047(9) 0.022(7)
C8 0.072(9) 0.042(7) 0.120(13) -0.008(7) 0.019(8) -0.012(6)
C8' 0.072(9) 0.042(7) 0.120(13) -0.008(7) 0.019(8) -0.012(6)
C9 0.042(4) 0.037(4) 0.045(4) -0.008(3) 0.005(3) 0.003(3)
C10 0.054(4) 0.030(4) 0.061(5) -0.003(3) 0.010(4) 0.001(3)
C11 0.068(6) 0.059(6) 0.198(14) 0.008(7) 0.009(7) -0.027(5)
C12 0.086(7) 0.107(8) 0.063(6) -0.035(6) -0.006(5) 0.042(6)
C13 0.051(4) 0.052(4) 0.035(4) -0.009(3) 0.016(3) -0.007(3)
C14 0.084(7) 0.088(7) 0.071(6) -0.039(5) 0.026(5) -0.014(6)
C17 0.054(4) 0.055(4) 0.042(4) 0.003(3) 0.021(3) 0.003(4)
C18 0.068(5) 0.074(6) 0.061(5) 0.014(4) 0.017(4) -0.013(5)
C21 0.076(6) 0.089(7) 0.047(5) -0.021(4) 0.028(4) -0.029(5)
C22 0.088(7) 0.051(5) 0.100(7) -0.019(5) 0.050(6) -0.021(5)
C23 0.125(9) 0.084(7) 0.088(8) 0.030(6) 0.027(7) -0.026(7)
C24 0.079(7) 0.070(7) 0.135(10) 0.018(6) 0.041(7) 0.005(5)
C25 0.036(3) 0.051(4) 0.030(3) -0.006(3) 0.016(3) -0.008(3)
C26 0.048(4) 0.047(4) 0.038(4) -0.014(3) 0.007(3) -0.001(3)
C27 0.082(6) 0.051(5) 0.073(6) -0.004(4) 0.005(5) -0.022(5)
C28 0.042(4) 0.059(5) 0.093(7) 0.001(5) -0.001(4) -0.003(4)
C29 0.100(7) 0.050(5) 0.083(6) 0.003(4) 0.077(6) 0.017(5)
C30 0.067(7) 0.050(6) 0.081(8) 0.012(6) 0.056(6) 0.011(6)
C30' 0.067(7) 0.050(6) 0.081(8) 0.012(6) 0.056(6) 0.011(6)
C31 0.032(15) 0.09(2) 0.082(10) -0.008(11) 0.020(12) -0.032(9)
C31' 0.032(15) 0.09(2) 0.082(10) -0.008(11) 0.020(12) -0.032(9)
C32 0.087(9) 0.068(15) 0.073(13) 0.019(10) 0.041(10) 0.013(12)
C32' 0.087(9) 0.068(15) 0.073(13) 0.019(10) 0.041(10) 0.013(12)
C33 0.034(4) 0.049(4) 0.056(4) 0.006(3) 0.020(3) -0.003(3)
C34 0.025(3) 0.056(5) 0.067(5) 0.008(4) 0.014(3) -0.002(3)
C35 0.053(5) 0.060(5) 0.069(5) 0.000(4) 0.013(4) -0.004(4)
C36 0.044(5) 0.103(7) 0.069(6) 0.014(5) -0.006(4) -0.015(5)
C37 0.079(6) 0.114(8) 0.044(5) 0.005(5) 0.002(5) -0.048(6)
C38 0.070(6) 0.081(6) 0.059(5) -0.012(5) 0.009(5) -0.021(5)
C39 0.097(8) 0.164(12) 0.048(6) 0.013(6) 0.007(6) -0.002(8)
C40 0.104(8) 0.104(9) 0.074(7) -0.035(6) 0.022(6) -0.022(7)
C41 0.034(3) 0.041(4) 0.044(4) 0.002(3) 0.014(3) 0.002(3)
C42 0.044(4) 0.046(4) 0.046(4) 0.005(3) 0.013(3) 0.007(3)
C43 0.076(6) 0.059(5) 0.075(6) 0.010(5) -0.010(5) 0.023(5)
C44 0.068(6) 0.050(5) 0.090(7) 0.012(5) -0.003(5) 0.011(4)
C45 0.039(4) 0.060(5) 0.073(5) 0.023(4) 0.029(4) 0.017(4)
C46 0.054(5) 0.080(6) 0.088(7) 0.020(5) 0.027(5) 0.027(5)
C47 0.079(7) 0.115(10) 0.120(10) -0.029(8) -0.002(7) 0.022(7)
C48 0.084(7) 0.098(8) 0.135(10) 0.061(8) 0.022(7) 0.018(6)
C49 0.069(5) 0.037(4) 0.058(5) -0.003(3) 0.012(4) 0.006(4)
C50 0.087(7) 0.058(5) 0.087(7) -0.015(5) 0.040(6) -0.003(5)
C51 0.119(9) 0.116(9) 0.109(9) -0.044(7) 0.047(8) -0.071(8)
C52 0.124(11) 0.076(8) 0.192(15) -0.064(9) -0.004(10) 0.018(8)

loop_
_atom_type_symbol
_atom_type_description
_atom_type_scat_dispersion_real
_atom_type_scat_dispersion_imag
_atom_type_scat_source
C C 0.0033 0.0016 'International Tables Vol C Tables 4.2.6.8 and 6.1.1.4'
H H 0.0000 0.0000 'International Tables Vol C Tables 4.2.6.8 and 6.1.1.4'
K K 0.2009 0.2494 'International Tables Vol C Tables 4.2.6.8 and 6.1.1.4'
N N 0.0061 0.0033 'International Tables Vol C Tables 4.2.6.8 and 6.1.1.4'
O O 0.0106 0.0060 'International Tables Vol C Tables 4.2.6.8 and 6.1.1.4'
Sm Sm -0.1638 3.4418 'International Tables Vol C Tables 4.2.6.8 and 6.1.1.4'

loop_
_geom_angle_atom_site_label_1
_geom_angle_atom_site_label_2
_geom_angle_atom_site_label_3
_geom_angle
_geom_angle_site_symmetry_1
_geom_angle_site_symmetry_3
O11 Sm1 O2 100.57(15) 3_766 .
O11 Sm1 O14 176.52(14) 3_766 .
O2 Sm1 O14 81.80(15) . .
O11 Sm1 O15 86.41(13) 3_766 3_766
O2 Sm1 O15 171.98(15) . 3_766
O14 Sm1 O15 91.41(14) . 3_766
O11 Sm1 O3 88.53(14) 3_766 .
O2 Sm1 O3 99.06(17) . .
O14 Sm1 O3 88.57(14) . .
O15 Sm1 O3 84.95(14) 3_766 .
O11 Sm1 O1 89.58(14) 3_766 .
O2 Sm1 O1 92.76(16) . .
O14 Sm1 O1 92.86(14) . .
O15 Sm1 O1 83.28(14) 3_766 .
O3 Sm1 O1 168.18(14) . .
O11 Sm1 K5 50.84(10) 3_766 3_766
O2 Sm1 K5 139.44(13) . 3_766
O14 Sm1 K5 125.79(10) . 3_766
O15 Sm1 K5 48.48(10) 3_766 3_766
O3 Sm1 K5 58.14(10) . 3_766
O1 Sm1 K5 112.25(10) . 3_766
O11 Sm1 K1 134.00(10) 3_766 .
O2 Sm1 K1 70.88(13) . .
O14 Sm1 K1 49.14(10) . .
O15 Sm1 K1 101.44(10) 3_766 .
O3 Sm1 K1 136.96(10) . .
O1 Sm1 K1 47.59(10) . .
K5 Sm1 K1 149.12(3) 3_766 .
O11 Sm1 K8 51.73(10) 3_766 3_766
O2 Sm1 K8 133.93(12) . 3_766
O14 Sm1 K8 128.10(10) . 3_766
O15 Sm1 K8 48.53(10) 3_766 3_766
O3 Sm1 K8 113.81(10) . 3_766
O1 Sm1 K8 56.65(10) . 3_766
K5 Sm1 K8 55.75(3) 3_766 3_766
K1 Sm1 K8 101.13(3) . 3_766
O11 Sm1 K4 130.45(10) 3_766 .
O2 Sm1 K4 77.16(12) . .
O14 Sm1 K4 47.40(10) . .
O15 Sm1 K4 101.37(10) 3_766 .
O3 Sm1 K4 44.66(10) . .
O1 Sm1 K4 139.69(10) . .
K5 Sm1 K4 99.54(3) 3_766 .
K1 Sm1 K4 92.75(3) . .
K8 Sm1 K4 148.65(3) 3_766 .
O11 Sm1 K3 108.39(10) 3_766 .
O2 Sm1 K3 131.08(12) . .
O14 Sm1 K3 68.15(10) . .
O15 Sm1 K3 48.52(10) 3_766 .
O3 Sm1 K3 45.03(10) . .
O1 Sm1 K3 125.19(10) . .
K5 Sm1 K3 57.99(3) 3_766 .
K1 Sm1 K3 110.44(3) . .
K8 Sm1 K3 94.68(3) 3_766 .
K4 Sm1 K3 54.01(3) . .
O11 Sm1 K3 107.66(10) 3_766 3_766
O2 Sm1 K3 125.91(13) . 3_766
O14 Sm1 K3 72.62(10) . 3_766
O15 Sm1 K3 47.20(10) 3_766 3_766
O3 Sm1 K3 126.25(10) . 3_766
O1 Sm1 K3 43.80(9) . 3_766
K5 Sm1 K3 92.96(3) 3_766 3_766
K1 Sm1 K3 56.19(3) . 3_766
K8 Sm1 K3 56.16(3) 3_766 3_766
K4 Sm1 K3 113.24(3) . 3_766
K3 Sm1 K3 81.48(3) . 3_766
O12 Sm2 O8 96.61(16) . .
O12 Sm2 O9 98.31(16) . .
O8 Sm2 O9 88.20(15) . .
O12 Sm2 O16 172.89(15) . .
O8 Sm2 O16 86.83(14) . .
O9 Sm2 O16 87.99(15) . .
O12 Sm2 O10 89.78(16) . .
O8 Sm2 O10 173.29(14) . .
O9 Sm2 O10 92.92(15) . .
O16 Sm2 O10 86.60(14) . .
O12 Sm2 O13 88.72(16) . .
O8 Sm2 O13 88.27(15) . .
O9 Sm2 O13 172.46(15) . .
O16 Sm2 O13 85.16(15) . .
O10 Sm2 O13 89.83(15) . .
O12 Sm2 K10 52.84(11) . .
O8 Sm2 K10 127.29(11) . .
O9 Sm2 K10 132.48(11) . .
O16 Sm2 K10 120.24(11) . .
O10 Sm2 K10 55.74(11) . .
O13 Sm2 K10 54.45(11) . .
O12 Sm2 K7 127.65(11) . .
O8 Sm2 K7 50.47(11) . .
O9 Sm2 K7 50.16(11) . .
O16 Sm2 K7 59.16(11) . .
O10 Sm2 K7 126.27(11) . .
O13 Sm2 K7 122.96(11) . .
K10 Sm2 K7 177.26(4) . .
O12 Sm2 K6 128.35(13) . .
O8 Sm2 K6 44.22(11) . .
O9 Sm2 K6 109.60(11) . .
O16 Sm2 K6 51.33(11) . .
O10 Sm2 K6 129.48(10) . .
O13 Sm2 K6 63.47(11) . .
K10 Sm2 K6 117.89(3) . .
K7 Sm2 K6 59.50(3) . .
O12 Sm2 K9 124.78(13) . .
O8 Sm2 K9 115.48(11) . .
O9 Sm2 K9 43.92(11) . .
O16 Sm2 K9 58.34(11) . .
O10 Sm2 K9 61.75(11) . .
O13 Sm2 K9 132.92(10) . .
K10 Sm2 K9 117.22(4) . .
K7 Sm2 K9 65.01(3) . .
K6 Sm2 K9 104.89(3) . .
O12 Sm2 K8 127.30(12) . .
O8 Sm2 K8 132.80(11) . .
O9 Sm2 K8 100.02(11) . .
O16 Sm2 K8 47.66(10) . .
O10 Sm2 K8 40.50(10) . .
O13 Sm2 K8 77.62(10) . .
K10 Sm2 K8 79.07(3) . .
K7 Sm2 K8 101.47(3) . .
K6 Sm2 K8 90.15(3) . .
K9 Sm2 K8 56.14(3) . .
O12 Sm2 K5 125.72(12) . .
O8 Sm2 K5 93.31(11) . .
O9 Sm2 K5 135.32(10) . .
O16 Sm2 K5 47.63(11) . .
O10 Sm2 K5 81.25(10) . .
O13 Sm2 K5 38.35(10) . .
K10 Sm2 K5 79.31(3) . .
K7 Sm2 K5 98.97(3) . .
K6 Sm2 K5 50.72(3) . .
K9 Sm2 K5 97.31(3) . .
K8 Sm2 K5 49.34(3) . .
O4 K1 O5 104.16(13) . .
O4 K1 O1 98.50(13) . .
O5 K1 O1 155.16(14) . .
O4 K1 O14 98.14(13) . .
O5 K1 O14 89.24(13) . .
O1 K1 O14 77.49(12) . .
O4 K1 N1 110.33(16) . .
O5 K1 N1 112.37(15) . .
O1 K1 N1 67.86(14) . .
O14 K1 N1 137.51(15) . .
O4 K1 K6 52.13(9) . .
O5 K1 K6 52.17(10) . .
O1 K1 K6 147.91(10) . .
O14 K1 K6 92.81(9) . .
N1 K1 K6 129.52(12) . .
O4 K1 K2 135.70(10) . .
O5 K1 K2 49.83(10) . .
O1 K1 K2 106.11(10) . .
O14 K1 K2 53.96(9) . .
N1 K1 K2 112.90(13) . .
K6 K1 K2 91.70(4) . .
O4 K1 K3 49.74(9) . 3_766
O5 K1 K3 146.13(10) . 3_766
O1 K1 K3 50.56(9) . 3_766
O14 K1 K3 76.15(9) . 3_766
N1 K1 K3 98.54(12) . 3_766
K6 K1 K3 97.55(5) . 3_766
K2 K1 K3 129.66(5) . 3_766
O4 K1 Sm1 112.42(9) . .
O5 K1 Sm1 118.79(10) . .
O1 K1 Sm1 40.69(8) . .
O14 K1 Sm1 39.73(8) . .
N1 K1 Sm1 98.87(12) . .
K6 K1 Sm1 131.40(5) . .
K2 K1 Sm1 69.99(3) . .
K3 K1 Sm1 66.99(3) 3_766 .
O4 K1 K5 30.97(9) . .
O5 K1 K5 93.70(10) . .
O1 K1 K5 100.72(9) . .
O14 K1 K5 68.75(9) . .
N1 K1 K5 140.03(13) . .
K6 K1 K5 47.79(3) . .
K2 K1 K5 107.06(4) . .
K3 K1 K5 52.61(3) 3_766 .
Sm1 K1 K5 93.82(3) . .
O4 K1 K7 95.17(10) . .
O5 K1 K7 23.33(9) . .
O1 K1 K7 145.18(9) . .
O14 K1 K7 68.93(9) . .
N1 K1 K7 135.34(12) . .
K6 K1 K7 46.12(3) . .
K2 K1 K7 45.65(3) . .
K3 K1 K7 125.50(4) 3_766 .
Sm1 K1 K7 104.51(3) . .
K5 K1 K7 75.89(3) . .
O4 K1 H14 85.3(13) . .
O5 K1 H14 84.8(19) . .
O1 K1 H14 87.1(16) . .
O14 K1 H14 15.1(10) . .
N1 K1 H14 151.8(12) . .
K6 K1 H14 78.7(12) . .
K2 K1 H14 60.4(18) . .
K3 K1 H14 73(2) 3_766 .
Sm1 K1 H14 52.9(12) . .
K5 K1 H14 54.9(12) . .
K7 K1 H14 62.2(19) . .
O2 K2 O5 118.43(16) . .
O2 K2 O6 127.79(15) . .
O5 K2 O6 101.22(14) . .
O2 K2 O14 66.49(12) . .
O5 K2 O14 86.87(13) . .
O6 K2 O14 84.54(13) . .
O2 K2 N2 62.89(14) . .
O5 K2 N2 130.67(15) . .
O6 K2 N2 115.06(16) . .
O14 K2 N2 127.05(14) . .
O2 K2 K1 71.60(11) . .
O5 K2 K1 49.90(10) . .
O6 K2 K1 121.93(11) . .
O14 K2 K1 50.88(8) . .
N2 K2 K1 121.19(12) . .
O2 K2 K4 79.82(11) . .
O5 K2 K4 125.24(10) . .
O6 K2 K4 48.82(10) . .
O14 K2 K4 51.56(8) . .
N2 K2 K4 103.96(11) . .
K1 K2 K4 102.44(5) . .
O2 K2 K7 160.05(10) . .
O5 K2 K7 50.32(10) . .
O6 K2 K7 52.81(10) . .
O14 K2 K7 94.86(9) . .
N2 K2 K7 136.93(11) . .
K1 K2 K7 91.38(4) . .
K4 K2 K7 94.30(4) . .
O2 K2 Sm1 32.49(9) . .
O5 K2 Sm1 106.49(10) . .
O6 K2 Sm1 107.30(10) . .
O14 K2 Sm1 34.08(8) . .
N2 K2 Sm1 93.83(11) . .
K1 K2 Sm1 57.43(3) . .
K4 K2 Sm1 60.34(3) . .
K7 K2 Sm1 128.83(4) . .
O2 K2 K6 114.03(11) . .
O5 K2 K6 25.42(9) . .
O6 K2 K6 87.40(11) . .
O14 K2 K6 64.14(9) . .
N2 K2 K6 154.36(12) . .
K1 K2 K6 43.57(3) . .
K4 K2 K6 100.22(4) . .
K7 K2 K6 47.88(3) . .
Sm1 K2 K6 90.73(3) . .
O4 K3 O7 142.37(12) 3_766 .
O4 K3 O1 92.52(12) 3_766 3_766
O7 K3 O1 89.78(12) . 3_766
O4 K3 O3 88.96(12) 3_766 .
O7 K3 O3 95.26(12) . .
O1 K3 O3 169.71(12) 3_766 .
O4 K3 O15 126.32(12) 3_766 .
O7 K3 O15 88.44(11) . .
O1 K3 O15 65.40(11) 3_766 .
O3 K3 O15 105.69(11) . .
O4 K3 O15 84.65(11) 3_766 3_766
O7 K3 O15 130.87(12) . 3_766
O1 K3 O15 104.55(11) 3_766 3_766
O3 K3 O15 65.43(11) . 3_766
O15 K3 O15 58.14(13) . 3_766
O4 K3 C13 24.75(14) 3_766 3_766
O7 K3 C13 117.62(15) . 3_766
O1 K3 C13 94.12(16) 3_766 3_766
O3 K3 C13 91.48(16) . 3_766
O15 K3 C13 147.62(15) . 3_766
O15 K3 C13 108.06(15) 3_766 3_766
O4 K3 K4 131.01(10) 3_766 .
O7 K3 K4 47.43(9) . .
O1 K3 K4 133.79(9) 3_766 .
O3 K3 K4 48.76(9) . .
O15 K3 K4 92.79(8) . .
O15 K3 K4 95.47(8) 3_766 .
C13 K3 K4 118.74(13) 3_766 .
O4 K3 K1 46.68(9) 3_766 3_766
O7 K3 K1 132.06(10) . 3_766
O1 K3 K1 47.46(8) 3_766 3_766
O3 K3 K1 130.76(9) . 3_766
O15 K3 K1 90.53(8) . 3_766
O15 K3 K1 86.88(8) 3_766 3_766
C13 K3 K1 58.07(13) 3_766 3_766
K4 K3 K1 176.61(5) . 3_766
O4 K3 K8 147.69(10) 3_766 .
O7 K3 K8 46.72(9) . .
O1 K3 K8 55.35(9) 3_766 .
O3 K3 K8 123.24(9) . .
O15 K3 K8 47.90(8) . .
O15 K3 K8 105.20(8) 3_766 .
C13 K3 K8 139.65(14) 3_766 .
K4 K3 K8 79.48(4) . .
K1 K3 K8 102.30(4) 3_766 .
O4 K3 K5 45.33(9) 3_766 3_766
O7 K3 K5 149.61(10) . 3_766
O1 K3 K5 120.61(9) 3_766 3_766
O3 K3 K5 54.76(9) . 3_766
O15 K3 K5 103.46(8) . 3_766
O15 K3 K5 46.28(8) 3_766 3_766
C13 K3 K5 64.27(13) 3_766 3_766
K4 K3 K5 103.40(4) . 3_766
K1 K3 K5 76.47(4) 3_766 3_766
K8 K3 K5 151.28(5) . 3_766
O4 K3 Sm1 101.28(9) 3_766 .
O7 K3 Sm1 103.82(9) . .
O1 K3 Sm1 134.11(9) 3_766 .
O3 K3 Sm1 35.80(8) . .
O15 K3 Sm1 71.31(8) . .
O15 K3 Sm1 35.57(7) 3_766 .
C13 K3 Sm1 116.07(14) 3_766 .
K4 K3 Sm1 60.85(3) . .
K1 K3 Sm1 121.06(4) 3_766 .
K8 K3 Sm1 104.27(4) . .
K5 K3 Sm1 56.04(3) 3_766 .
O4 K3 H15 125.3(18) 3_766 .
O7 K3 H15 92.1(18) . .
O1 K3 H15 80.9(5) 3_766 .
O3 K3 H15 89.9(4) . .
O15 K3 H15 15.9(3) . .
O15 K3 H15 46.4(14) 3_766 .
C13 K3 H15 149.9(18) 3_766 .
K4 K3 H15 83.9(15) . .
K1 K3 H15 99.5(15) 3_766 .
K8 K3 H15 58.9(13) . .
K5 K3 H15 92.7(14) 3_766 .
Sm1 K3 H15 55.4(3) . .
O7 K4 O6 100.93(14) . .
O7 K4 O3 101.93(13) . .
O6 K4 O3 148.97(14) . .
O7 K4 O14 95.00(13) . .
O6 K4 O14 85.21(13) . .
O3 K4 O14 72.18(12) . .
O7 K4 N3 106.90(15) . .
O6 K4 N3 127.73(16) . .
O3 K4 N3 63.72(13) . .
O14 K4 N3 133.68(14) . .
O7 K4 K2 131.36(10) . .
O6 K4 K2 48.79(10) . .
O3 K4 K2 100.19(9) . .
O14 K4 K2 52.46(9) . .
N3 K4 K2 121.73(12) . .
O7 K4 K3 50.86(9) . .
O6 K4 K3 139.81(12) . .
O3 K4 K3 52.12(9) . .
O14 K4 K3 71.86(9) . .
N3 K4 K3 90.94(12) . .
K2 K4 K3 124.02(5) . .
O7 K4 K9 51.24(9) . .
O6 K4 K9 50.20(10) . .
O3 K4 K9 150.58(10) . .
O14 K4 K9 95.95(9) . .
N3 K4 K9 129.65(11) . .
K2 K4 K9 92.68(4) . .
K3 K4 K9 98.88(5) . .
O7 K4 Sm1 110.88(9) . .
O6 K4 Sm1 113.64(10) . .
O3 K4 Sm1 37.59(8) . .
O14 K4 Sm1 37.18(8) . .
N3 K4 Sm1 96.50(11) . .
K2 K4 Sm1 66.92(3) . .
K3 K4 Sm1 65.14(3) . .
K9 K4 Sm1 132.41(5) . .
O7 K4 K8 30.08(9) . .
O6 K4 K8 89.93(11) . .
O3 K4 K8 99.58(9) . .
O14 K4 K8 66.10(9) . .
N3 K4 K8 133.16(12) . .
K2 K4 K8 103.64(4) . .
K3 K4 K8 50.88(3) . .
K9 K4 K8 51.42(3) . .
Sm1 K4 K8 90.56(3) . .
O7 K4 H14 80.2(10) . .
O6 K4 H14 81(2) . .
O3 K4 H14 82.3(16) . .
O14 K4 H14 16.4(5) . .
N3 K4 H14 146.0(16) . .
K2 K4 H14 60.6(17) . .
K3 K4 H14 67(2) . .
K9 K4 H14 81.2(10) . .
Sm1 K4 H14 51.2(10) . .
K8 K4 H14 50.6(9) . .
O4 K5 O13 113.44(14) . .
O4 K5 O15 93.45(13) . .
O13 K5 O15 137.30(13) . .
O4 K5 O11 151.69(13) . .
O13 K5 O11 93.71(13) . .
O15 K5 O11 69.69(12) . .
O4 K5 O16 92.04(13) . .
O13 K5 O16 66.58(12) . .
O15 K5 O16 80.58(12) . .
O11 K5 O16 106.71(12) . .
O4 K5 O3 86.39(12) . 3_766
O13 K5 O3 143.92(13) . 3_766
O15 K5 O3 65.58(11) . 3_766
O11 K5 O3 66.14(11) . 3_766
O16 K5 O3 145.93(11) . 3_766
O4 K5 C9 88.14(16) . 3_766
O13 K5 C9 121.00(15) . 3_766
O15 K5 C9 90.94(15) . 3_766
O11 K5 C9 70.20(15) . 3_766
O16 K5 C9 171.51(15) . 3_766
O3 K5 C9 25.62(13) 3_766 3_766
O4 K5 K6 52.06(9) . .
O13 K5 K6 66.64(10) . .
O15 K5 K6 114.25(9) . .
O11 K5 K6 155.44(10) . .
O16 K5 K6 52.98(8) . .
O3 K5 K6 138.32(9) 3_766 .
C9 K5 K6 131.95(13) 3_766 .
O4 K5 K8 132.03(10) . .
O13 K5 K8 86.33(10) . .
O15 K5 K8 51.76(9) . .
O11 K5 K8 54.01(9) . .
O16 K5 K8 54.86(8) . .
O3 K5 K8 102.75(8) 3_766 .
C9 K5 K8 119.61(13) 3_766 .
K6 K5 K8 107.83(5) . .
O4 K5 Sm1 114.32(10) . 3_766
O13 K5 Sm1 132.22(11) . 3_766
O15 K5 Sm1 40.07(8) . 3_766
O11 K5 Sm1 38.94(8) . 3_766
O16 K5 Sm1 112.78(9) . 3_766
O3 K5 Sm1 40.20(7) 3_766 3_766
C9 K5 Sm1 59.68(12) 3_766 3_766
K6 K5 Sm1 153.93(5) . 3_766
K8 K5 Sm1 62.61(3) . 3_766
O4 K5 K3 48.48(9) . 3_766
O13 K5 K3 161.76(11) . 3_766
O15 K5 K3 53.16(9) . 3_766
O11 K5 K3 104.53(9) . 3_766
O16 K5 K3 107.57(9) . 3_766
O3 K5 K3 48.66(8) 3_766 3_766
C9 K5 K3 66.47(12) 3_766 3_766
K6 K5 K3 95.81(4) . 3_766
K8 K5 K3 104.61(4) . 3_766
Sm1 K5 K3 65.96(3) 3_766 3_766
O4 K5 Sm2 109.75(10) . .
O13 K5 Sm2 32.78(9) . .
O15 K5 Sm2 108.30(9) . .
O11 K5 Sm2 97.36(9) . .
O16 K5 Sm2 34.39(8) . .
O3 K5 Sm2 163.42(8) 3_766 .
C9 K5 Sm2 152.27(13) 3_766 .
K6 K5 Sm2 58.11(3) . .
K8 K5 Sm2 63.86(3) . .
Sm1 K5 Sm2 125.09(4) 3_766 .
K3 K5 Sm2 141.19(4) 3_766 .
O8 K6 O4 157.36(14) . .
O8 K6 O5 95.66(14) . .
O4 K6 O5 100.74(13) . .
O8 K6 O16 71.26(13) . .
O4 K6 O16 94.65(12) . .
O5 K6 O16 84.91(13) . .
O8 K6 N4 121.08(16) . .
O4 K6 N4 64.16(15) . .
O5 K6 N4 117.15(17) . .
O16 K6 N4 150.93(16) . .
O8 K6 K1 141.93(11) . .
O4 K6 K1 50.27(10) . .
O5 K6 K1 50.61(9) . .
O16 K6 K1 86.68(9) . .
N4 K6 K1 93.27(14) . .
O8 K6 K5 107.62(10) . .
O4 K6 K5 49.97(9) . .
O5 K6 K5 124.50(10) . .
O16 K6 K5 58.25(9) . .
N4 K6 K5 92.78(13) . .
K1 K6 K5 84.56(4) . .
O8 K6 O13 64.31(12) . .
O4 K6 O13 93.46(12) . .
O5 K6 O13 143.60(13) . .
O16 K6 O13 60.48(11) . .
N4 K6 O13 99.23(16) . .
K1 K6 O13 130.30(8) . .
K5 K6 O13 47.18(8) . .
O8 K6 K7 49.97(10) . .
O4 K6 K7 135.97(10) . .
O5 K6 K7 49.71(10) . .
O16 K6 K7 56.38(9) . .
N4 K6 K7 152.47(13) . .
K1 K6 K7 92.01(5) . .
K5 K6 K7 114.63(5) . .
O13 K6 K7 97.81(8) . .
O8 K6 Sm2 38.33(9) . .
O4 K6 Sm2 120.63(9) . .
O5 K6 Sm2 107.00(10) . .
O16 K6 Sm2 39.47(8) . .
N4 K6 Sm2 134.02(15) . .
K1 K6 Sm2 126.01(5) . .
K5 K6 Sm2 71.17(4) . .
O13 K6 Sm2 38.59(7) . .
K7 K6 Sm2 59.22(3) . .
O8 K6 K2 97.20(10) . .
O4 K6 K2 91.40(10) . .
O5 K6 K2 24.80(9) . .
O16 K6 K2 62.54(9) . .
N4 K6 K2 132.97(14) . .
K1 K6 K2 44.73(3) . .
K5 K6 K2 101.04(4) . .
O13 K6 K2 123.01(8) . .
K7 K6 K2 47.35(3) . .
Sm2 K6 K2 92.85(3) . .
O9 K7 O8 70.79(13) . .
O9 K7 O5 144.59(13) . .
O8 K7 O5 89.84(13) . .
O9 K7 O6 83.97(13) . .
O8 K7 O6 138.03(13) . .
O5 K7 O6 92.38(13) . .
O9 K7 N6 109.09(17) . .
O8 K7 N6 158.12(15) . .
O5 K7 N6 99.79(17) . .
O6 K7 N6 61.69(15) . .
O9 K7 N8' 97.4(7) . .
O8 K7 N8' 59.9(6) . .
O5 K7 N8' 97.8(5) . .
O6 K7 N8' 159.7(5) . .
N6 K7 N8' 99.1(6) . .
O9 K7 N8 87.5(5) . .
O8 K7 N8 61.0(5) . .
O5 K7 N8 109.2(4) . .
O6 K7 N8 152.6(5) . .
N6 K7 N8 97.1(5) . .
N8' K7 N8 11.5(6) . .
O9 K7 O16 66.12(12) . .
O8 K7 O16 64.95(11) . .
O5 K7 O16 78.95(12) . .
O6 K7 O16 74.40(12) . .
N6 K7 O16 136.03(14) . .
N8' K7 O16 124.7(6) . .
N8 K7 O16 125.1(5) . .
O9 K7 K2 127.08(10) . .
O8 K7 K2 130.03(10) . .
O5 K7 K2 47.13(9) . .
O6 K7 K2 46.89(9) . .
N6 K7 K2 68.48(13) . .
N8' K7 K2 135.5(7) . .
N8 K7 K2 145.0(5) . .
O16 K7 K2 80.47(8) . .
O9 K7 Sm2 39.99(9) . .
O8 K7 Sm2 39.67(9) . .
O5 K7 Sm2 107.35(9) . .
O6 K7 Sm2 100.62(9) . .
N6 K7 Sm2 148.38(14) . .
N8' K7 Sm2 93.1(7) . .
N8 K7 Sm2 89.1(5) . .
O16 K7 Sm2 39.86(8) . .
K2 K7 Sm2 120.27(4) . .
O9 K7 K6 101.22(10) . .
O8 K7 K6 45.45(9) . .
O5 K7 K6 48.00(9) . .
O6 K7 K6 112.38(10) . .
N6 K7 K6 147.78(15) . .
N8' K7 K6 87.3(5) . .
N8 K7 K6 94.8(5) . .
O16 K7 K6 49.76(8) . .
K2 K7 K6 84.78(4) . .
Sm2 K7 K6 61.28(3) . .
O9 K7 K9 41.32(9) . .
O8 K7 K9 98.60(10) . .
O5 K7 K9 118.44(10) . .
O6 K7 K9 44.88(9) . .
N6 K7 K9 94.03(13) . .
N8' K7 K9 138.6(6) . .
N8 K7 K9 128.1(5) . .
O16 K7 K9 52.14(8) . .
K2 K7 K9 85.81(4) . .
Sm2 K7 K9 58.93(3) . .
K6 K7 K9 101.85(4) . .
O9 K7 H16 71.9(13) . .
O8 K7 H16 79.8(4) . .
O5 K7 H16 75.8(14) . .
O6 K7 H16 60.3(6) . .
N6 K7 H16 121.5(4) . .
N8' K7 H16 139.4(7) . .
N8 K7 H16 140.2(6) . .
O16 K7 H16 15.0(3) . .
K2 K7 H16 67.3(8) . .
Sm2 K7 H16 53.2(7) . .
K6 K7 H16 58.2(11) . .
K9 K7 H16 46.9(14) . .
O7 K8 O10 106.96(14) . .
O7 K8 O15 96.21(12) . .
O10 K8 O15 142.10(13) . .
O7 K8 O11 153.37(13) . .
O10 K8 O11 97.83(13) . .
O15 K8 O11 68.42(11) . .
O7 K8 O16 91.04(12) . .
O10 K8 O16 68.72(12) . .
O15 K8 O16 81.56(12) . .
O11 K8 O16 107.21(12) . .
O7 K8 O1 87.10(12) . 3_766
O10 K8 O1 143.84(12) . 3_766
O15 K8 O1 64.82(11) . 3_766
O11 K8 O1 66.86(11) . 3_766
O16 K8 O1 145.87(11) . 3_766
O7 K8 C1 90.30(15) . 3_766
O10 K8 C1 120.24(14) . 3_766
O15 K8 C1 88.44(13) . 3_766
O11 K8 C1 68.44(15) . 3_766
O16 K8 C1 169.99(14) . 3_766
O1 K8 C1 24.39(12) 3_766 3_766
O7 K8 K5 133.98(10) . .
O10 K8 K5 92.13(10) . .
O15 K8 K5 51.03(9) . .
O11 K8 K5 52.37(8) . .
O16 K8 K5 57.01(9) . .
O1 K8 K5 101.75(8) 3_766 .
C1 K8 K5 115.91(12) 3_766 .
O7 K8 K3 49.88(9) . .
O10 K8 K3 156.81(11) . .
O15 K8 K3 53.46(9) . .
O11 K8 K3 105.18(8) . .
O16 K8 K3 106.29(9) . .
O1 K8 K3 49.02(8) 3_766 .
C1 K8 K3 67.37(12) 3_766 .
K5 K8 K3 104.09(4) . .
O7 K8 Sm1 116.44(9) . 3_766
O10 K8 Sm1 136.28(11) . 3_766
O15 K8 Sm1 39.63(8) . 3_766
O11 K8 Sm1 38.53(8) . 3_766
O16 K8 Sm1 113.84(9) . 3_766
O1 K8 Sm1 40.22(7) 3_766 3_766
C1 K8 Sm1 56.95(11) 3_766 3_766
K5 K8 Sm1 61.64(3) . 3_766
K3 K8 Sm1 66.86(3) . 3_766
O7 K8 K9 50.38(9) . .
O10 K8 K9 61.22(10) . .
O15 K8 K9 120.26(9) . .
O11 K8 K9 156.18(9) . .
O16 K8 K9 56.50(9) . .
O1 K8 K9 136.70(9) 3_766 .
C1 K8 K9 130.46(13) 3_766 .
K5 K8 K9 113.43(5) . .
K3 K8 K9 96.69(4) . .
Sm1 K8 K9 159.01(5) 3_766 .
O7 K8 Sm2 107.44(9) . .
O10 K8 Sm2 34.43(9) . .
O15 K8 Sm2 110.29(9) . .
O11 K8 Sm2 98.46(8) . .
O16 K8 Sm2 35.43(8) . .
O1 K8 Sm2 165.31(8) 3_766 .
C1 K8 Sm2 151.99(12) 3_766 .
K5 K8 Sm2 66.79(3) . .
K3 K8 Sm2 140.54(4) . .
Sm1 K8 Sm2 126.99(3) 3_766 .
K9 K8 Sm2 57.98(3) . .
O9 K9 O6 89.37(14) . .
O9 K9 O7 148.59(13) . .
O6 K9 O7 93.39(13) . .
O9 K9 N7 146.89(15) . .
O6 K9 N7 99.90(16) . .
O7 K9 N7 63.10(14) . .
O9 K9 O16 66.93(12) . .
O6 K9 O16 75.03(13) . .
O7 K9 O16 83.59(11) . .
N7 K9 O16 146.17(14) . .
O9 K9 N9 59.24(15) . .
O6 K9 N9 118.98(14) . .
O7 K9 N9 141.11(14) . .
N7 K9 N9 88.88(17) . .
O16 K9 N9 123.24(15) . .
O9 K9 O10 68.15(12) . .
O6 K9 O10 133.58(13) . .
O7 K9 O10 87.89(12) . .
N7 K9 O10 121.36(15) . .
O16 K9 O10 58.99(11) . .
N9 K9 O10 84.56(14) . .
O9 K9 K4 131.41(11) . .
O6 K9 K4 47.21(9) . .
O7 K9 K4 46.61(9) . .
N7 K9 K4 73.46(12) . .
O16 K9 K4 79.51(8) . .
N9 K9 K4 152.60(13) . .
O10 K9 K4 122.42(8) . .
O9 K9 K8 103.89(10) . .
O6 K9 K8 109.74(10) . .
O7 K9 K8 46.03(9) . .
N7 K9 K8 102.67(12) . .
O16 K9 K8 51.22(8) . .
N9 K9 K8 126.99(12) . .
O10 K9 K8 45.17(7) . .
K4 K9 K8 78.25(4) . .
O9 K9 Sm2 38.06(9) . .
O6 K9 Sm2 100.17(11) . .
O7 K9 Sm2 110.96(9) . .
N7 K9 Sm2 159.39(13) . .
O16 K9 Sm2 38.60(8) . .
N9 K9 Sm2 85.50(12) . .
O10 K9 Sm2 38.35(7) . .
K4 K9 Sm2 118.06(5) . .
K8 K9 Sm2 65.88(3) . .
O9 K9 K7 44.50(10) . .
O6 K9 K7 47.32(10) . .
O7 K9 K7 122.37(9) . .
N7 K9 K7 144.46(13) . .
O16 K9 K7 50.84(8) . .
N9 K9 K7 96.24(11) . .
O10 K9 K7 94.16(8) . .
K4 K9 K7 87.11(4) . .
K8 K9 K7 102.04(4) . .
Sm2 K9 K7 56.06(3) . .
O9 K9 H16 74.9(12) . .
O6 K9 H16 62.2(8) . .
O7 K9 H16 78.9(14) . .
N7 K9 H16 137.4(11) . .
O16 K9 H16 14.4(4) . .
N9 K9 H16 133.7(11) . .
O10 K9 H16 72.7(6) . .
K4 K9 H16 66.3(7) . .
K8 K9 H16 56.4(13) . .
Sm2 K9 H16 51.9(6) . .
K7 K9 H16 47.8(15) . .
O12 K10 O13 70.49(13) . .
O12 K10 O10 70.44(13) . .
O13 K10 O10 71.41(12) . .
O12 K10 N13 99.40(16) . .
O13 K10 N13 63.66(15) . .
O10 K10 N13 134.58(15) . .
O12 K10 N12 61.27(15) . .
O13 K10 N12 127.69(16) . .
O10 K10 N12 107.83(17) . .
N13 K10 N12 104.5(2) . .
O12 K10 N11 167.85(17) . .
O13 K10 N11 115.04(14) . .
O10 K10 N11 100.45(14) . .
N13 K10 N11 92.73(17) . .
N12 K10 N11 116.33(16) . .
O12 K10 Sm2 40.56(9) . .
O13 K10 Sm2 42.76(9) . .
O10 K10 Sm2 42.59(8) . .
N13 K10 Sm2 101.01(12) . .
N12 K10 Sm2 100.30(13) . .
N11 K10 Sm2 136.13(11) . .
O12 K10 K8 93.93(10) . .
O13 K10 K8 60.95(9) . .
O10 K10 K8 30.17(8) . .
N13 K10 K8 113.74(13) . .
N12 K10 K8 137.55(16) . .
N11 K10 K8 80.45(10) . .
Sm2 K10 K8 55.83(3) . .
O12 K10 K5 93.57(10) . .
O13 K10 K5 27.84(9) . .
O10 K10 K5 63.92(8) . .
N13 K10 K5 73.09(13) . .
N12 K10 K5 154.37(13) . .
N11 K10 K5 89.30(10) . .
Sm2 K10 K5 56.49(3) . .
K8 K10 K5 41.34(2) . .
C1 O1 Sm1 124.0(4) . .
C1 O1 K1 112.0(3) . .
Sm1 O1 K1 91.71(13) . .
C1 O1 K3 131.4(4) . 3_766
Sm1 O1 K3 100.53(13) . 3_766
K1 O1 K3 81.98(11) . 3_766
C1 O1 K8 90.3(3) . 3_766
Sm1 O1 K8 83.13(11) . 3_766
K1 O1 K8 155.63(15) . 3_766
K3 O1 K8 75.63(10) 3_766 3_766
C5 O2 Sm1 126.7(4) . .
C5 O2 K2 122.6(4) . .
Sm1 O2 K2 109.33(16) . .
C9 O3 Sm1 128.2(4) . .
C9 O3 K4 117.2(3) . .
Sm1 O3 K4 97.75(14) . .
C9 O3 K3 122.8(4) . .
Sm1 O3 K3 99.17(13) . .
K4 O3 K3 79.13(11) . .
C9 O3 K5 80.5(3) . 3_766
Sm1 O3 K5 81.65(11) . 3_766
K4 O3 K5 155.26(16) . 3_766
K3 O3 K5 76.58(10) . 3_766
C13 O4 K5 133.4(4) . .
C13 O4 K1 108.6(4) . .
K5 O4 K1 117.93(15) . .
C13 O4 K6 115.3(4) . .
K5 O4 K6 77.97(12) . .
K1 O4 K6 77.61(12) . .
C13 O4 K3 97.7(3) . 3_766
K5 O4 K3 86.19(12) . 3_766
K1 O4 K3 83.58(12) . 3_766
K6 O4 K3 145.77(16) . 3_766
C17 O5 K2 130.1(4) . .
C17 O5 K1 100.5(4) . .
K2 O5 K1 80.27(12) . .
C17 O5 K6 98.0(4) . .
K2 O5 K6 129.78(16) . .
K1 O5 K6 77.22(12) . .
C17 O5 K7 122.5(4) . .
K2 O5 K7 82.55(12) . .
K1 O5 K7 134.49(16) . .
K6 O5 K7 82.30(12) . .
C21 O6 K2 116.7(5) . .
C21 O6 K4 114.3(4) . .
K2 O6 K4 82.39(13) . .
C21 O6 K9 102.0(5) . .
K2 O6 K9 141.25(19) . .
K4 O6 K9 82.60(12) . .
C21 O6 K7 107.2(4) . .
K2 O6 K7 80.30(13) . .
K4 O6 K7 138.44(18) . .
K9 O6 K7 87.80(14) . .
C25 O7 K4 117.5(4) . .
C25 O7 K8 122.1(4) . .
K4 O7 K8 119.93(15) . .
C25 O7 K3 98.4(3) . .
K4 O7 K3 81.71(12) . .
K8 O7 K3 83.40(12) . .
C25 O7 K9 110.9(3) . .
K4 O7 K9 82.15(12) . .
K8 O7 K9 83.59(12) . .
K3 O7 K9 150.58(16) . .
C29 O8 Sm2 133.4(5) . .
C29 O8 K6 117.1(5) . .
Sm2 O8 K6 97.45(14) . .
C29 O8 K7 121.9(4) . .
Sm2 O8 K7 89.85(14) . .
K6 O8 K7 84.58(12) . .
C33 O9 Sm2 123.9(4) . .
C33 O9 K9 127.3(4) . .
Sm2 O9 K9 98.02(15) . .
C33 O9 K7 114.2(4) . .
Sm2 O9 K7 89.84(14) . .
K9 O9 K7 94.17(14) . .
C37 O10 Sm2 130.0(4) . .
C37 O10 K8 117.7(5) . .
Sm2 O10 K8 105.07(15) . .
C37 O10 K10 99.2(5) . .
Sm2 O10 K10 81.67(13) . .
K8 O10 K10 117.53(16) . .
C37 O10 K9 88.0(5) . .
Sm2 O10 K9 79.89(12) . .
K8 O10 K9 73.61(11) . .
K10 O10 K9 160.55(16) . .
C41 O11 Sm1 149.1(4) . 3_766
C41 O11 K5 104.9(3) . .
Sm1 O11 K5 90.22(12) 3_766 .
C41 O11 K8 120.1(3) . .
Sm1 O11 K8 89.74(12) 3_766 .
K5 O11 K8 73.62(10) . .
C45 O12 Sm2 153.6(4) . .
C45 O12 K10 119.8(4) . .
Sm2 O12 K10 86.60(13) . .
C49 O13 Sm2 128.4(4) . .
C49 O13 K5 103.4(4) . .
Sm2 O13 K5 108.86(16) . .
C49 O13 K10 111.6(4) . .
Sm2 O13 K10 82.80(13) . .
K5 O13 K10 122.93(16) . .
C49 O13 K6 79.7(4) . .
Sm2 O13 K6 77.94(12) . .
K5 O13 K6 66.18(10) . .
K10 O13 K6 160.66(16) . .
Sm1 O14 K1 91.12(13) . .
Sm1 O14 K4 95.43(14) . .
K1 O14 K4 151.13(16) . .
Sm1 O14 K2 102.19(14) . .
K1 O14 K2 75.15(11) . .
K4 O14 K2 75.98(10) . .
Sm1 O14 H14 144(7) . .
K1 O14 H14 104(8) . .
K4 O14 H14 87(8) . .
K2 O14 H14 113(7) . .
Sm1 O15 K5 91.46(13) 3_766 .
Sm1 O15 K8 91.84(13) 3_766 .
K5 O15 K8 77.21(11) . .
Sm1 O15 K3 97.57(13) 3_766 .
K5 O15 K3 154.45(16) . .
K8 O15 K3 78.64(11) . .
Sm1 O15 K3 95.91(13) 3_766 3_766
K5 O15 K3 80.57(11) . 3_766
K8 O15 K3 156.63(15) . 3_766
K3 O15 K3 121.86(13) . 3_766
Sm1 O15 H15 139(6) 3_766 .
K5 O15 H15 119(7) . .
K8 O15 H15 120(7) . .
K3 O15 H15 68(7) . .
K3 O15 H15 66(7) 3_766 .
Sm2 O16 K6 89.20(13) . .
Sm2 O16 K8 96.91(14) . .
K6 O16 K8 136.91(16) . .
Sm2 O16 K5 97.98(14) . .
K6 O16 K5 68.78(10) . .
K8 O16 K5 68.13(10) . .
Sm2 O16 K7 80.98(12) . .
K6 O16 K7 73.86(10) . .
K8 O16 K7 149.24(16) . .
K5 O16 K7 142.63(15) . .
Sm2 O16 K9 83.06(12) . .
K6 O16 K9 150.69(16) . .
K8 O16 K9 72.28(10) . .
K5 O16 K9 140.24(15) . .
K7 O16 K9 77.01(10) . .
Sm2 O16 H16 136(5) . .
K6 O16 H16 110(5) . .
K8 O16 H16 95(5) . .
K5 O16 H16 125(5) . .
K7 O16 H16 68(5) . .
K9 O16 H16 61(5) . .
C3 N1 C4 110.2(6) . .
C3 N1 C2 114.6(6) . .
C4 N1 C2 107.4(6) . .
C3 N1 K1 99.4(4) . .
C4 N1 K1 121.2(5) . .
C2 N1 K1 104.2(4) . .
C8' N2 C7 147.9(12) . .
C8' N2 C7' 119.6(12) . .
C7 N2 C7' 43.3(10) . .
C8' N2 C6 59.1(10) . .
C7 N2 C6 113.6(10) . .
C7' N2 C6 140.2(10) . .
C8' N2 C8 51.0(11) . .
C7 N2 C8 111.7(12) . .
C7' N2 C8 70.7(12) . .
C6 N2 C8 105.5(10) . .
C8' N2 C6' 111.7(10) . .
C7 N2 C6' 62.4(10) . .
C7' N2 C6' 102.9(11) . .
C6 N2 C6' 54.1(8) . .
C8 N2 C6' 141.0(10) . .
C8' N2 K2 108.8(8) . .
C7 N2 K2 103.3(8) . .
C7' N2 K2 114.4(8) . .
C6 N2 K2 101.6(5) . .
C8 N2 K2 121.0(8) . .
C6' N2 K2 97.0(6) . .
C11 N3 C12 109.9(8) . .
C11 N3 C10 108.9(7) . .
C12 N3 C10 110.4(6) . .
C11 N3 K4 107.7(6) . .
C12 N3 K4 122.1(5) . .
C10 N3 K4 96.8(4) . .
C15' N4 C16 87.1(12) . .
C15' N4 C16' 112.3(13) . .
C16 N4 C16' 29.8(10) . .
C15' N4 C15 23.8(11) . .
C16 N4 C15 105.0(12) . .
C16' N4 C15 123.3(13) . .
C15' N4 C14 117.7(10) . .
C16 N4 C14 131.5(11) . .
C16' N4 C14 103.4(10) . .
C15 N4 C14 93.9(10) . .
C15' N4 K6 100.4(9) . .
C16 N4 K6 120.4(9) . .
C16' N4 K6 126.5(9) . .
C15 N4 K6 103.8(9) . .
C14 N4 K6 96.7(4) . .
C19' N5 C20' 110.6(17) . .
C19' N5 C19 23.0(17) . .
C20' N5 C19 87.6(16) . .
C19' N5 C18 105.2(14) . .
C20' N5 C18 106.5(13) . .
C19 N5 C18 114.7(14) . .
C19' N5 C20 130.0(17) . .
C20' N5 C20 30.0(14) . .
C19 N5 C20 108.4(17) . .
C18 N5 C20 114.2(13) . .
C22 N6 C24 115.2(8) . .
C22 N6 C23 108.2(8) . .
C24 N6 C23 108.0(7) . .
C22 N6 K7 111.2(4) . .
C24 N6 K7 91.9(5) . .
C23 N6 K7 121.7(5) . .
C28 N7 C26 111.6(6) . .
C28 N7 C27 110.1(6) . .
C26 N7 C27 109.8(6) . .
C28 N7 K9 97.9(5) . .
C26 N7 K9 109.3(4) . .
C27 N7 K9 117.6(5) . .
C31 N8 C32 115(2) . .
C31 N8 C30 110(2) . .
C32 N8 C30 105(2) . .
C31 N8 C32' 100(2) . .
C32 N8 C32' 20.5(14) . .
C30 N8 C32' 124.9(18) . .
C31 N8 K7 124(2) . .
C32 N8 K7 95.8(18) . .
C30 N8 K7 105.4(14) . .
C32' N8 K7 93.8(13) . .
C30' N8' C31' 125(3) . .
C30' N8' C32' 106(2) . .
C31' N8' C32' 102(2) . .
C30' N8' K7 104.1(14) . .
C31' N8' K7 112.7(18) . .
C32' N8' K7 106.0(17) . .
C35 N9 C36 109.7(6) . .
C35 N9 C34 110.9(6) . .
C36 N9 C34 108.8(6) . .
C35 N9 K9 99.2(4) . .
C36 N9 K9 126.6(5) . .
C34 N9 K9 100.8(4) . .
C39 N10 C40 110.3(8) . .
C39 N10 C38 107.2(8) . .
C40 N10 C38 114.1(8) . .
C44 N11 C43 107.8(6) . .
C44 N11 C42 113.6(6) . .
C43 N11 C42 109.7(6) . .
C44 N11 K10 115.5(5) . .
C43 N11 K10 112.4(5) . .
C42 N11 K10 97.6(4) . .
C46 N12 C48 111.6(8) . .
C46 N12 C47 109.2(8) . .
C48 N12 C47 108.1(8) . .
C46 N12 K10 101.4(5) . .
C48 N12 K10 112.1(6) . .
C47 N12 K10 114.3(6) . .
C51 N13 C52 108.3(9) . .
C51 N13 C50 114.1(8) . .
C52 N13 C50 108.7(9) . .
C51 N13 K10 128.3(6) . .
C52 N13 K10 102.9(6) . .
C50 N13 K10 92.6(4) . .
O1 C1 C2 115.1(5) . .
O1 C1 K8 65.3(3) . 3_766
C2 C1 K8 137.2(5) . 3_766
O1 C1 H1A 108.5 . .
C2 C1 H1A 108.5 . .
K8 C1 H1A 44.4 3_766 .
O1 C1 H1B 108.5 . .
C2 C1 H1B 108.5 . .
K8 C1 H1B 111.4 3_766 .
H1A C1 H1B 107.5 . .
N1 C2 C1 115.1(5) . .
N1 C2 H2A 108.5 . .
C1 C2 H2A 108.5 . .
N1 C2 H2B 108.5 . .
C1 C2 H2B 108.5 . .
H2A C2 H2B 107.5 . .
N1 C3 H3A 109.5 . .
N1 C3 H3B 109.5 . .
H3A C3 H3B 109.5 . .
N1 C3 H3C 109.5 . .
H3A C3 H3C 109.5 . .
H3B C3 H3C 109.5 . .
N1 C4 H4A 109.5 . .
N1 C4 H4B 109.5 . .
H4A C4 H4B 109.5 . .
N1 C4 H4C 109.5 . .
H4A C4 H4C 109.5 . .
H4B C4 H4C 109.5 . .
O2 C5 C6' 112.2(8) . .
O2 C5 C6 110.7(7) . .
C6' C5 C6 53.2(7) . .
N2 C6 C5 114.5(9) . .
C5 C6' N2 112.6(10) . .
O3 C9 C10 115.2(6) . .
O3 C9 K5 73.8(3) . 3_766
C10 C9 K5 170.8(5) . 3_766
O3 C9 H9A 108.5 . .
C10 C9 H9A 108.5 . .
K5 C9 H9A 65.2 3_766 .
O3 C9 H9B 108.5 . .
C10 C9 H9B 108.5 . .
K5 C9 H9B 68.8 3_766 .
H9A C9 H9B 107.5 . .
N3 C10 C9 115.2(6) . .
N3 C10 H10A 108.5 . .
C9 C10 H10A 108.5 . .
N3 C10 H10B 108.5 . .
C9 C10 H10B 108.5 . .
H10A C10 H10B 107.5 . .
N3 C11 H11A 109.5 . .
N3 C11 H11B 109.5 . .
H11A C11 H11B 109.5 . .
N3 C11 H11C 109.5 . .
H11A C11 H11C 109.5 . .
H11B C11 H11C 109.5 . .
N3 C12 H12A 109.5 . .
N3 C12 H12B 109.5 . .
H12A C12 H12B 109.5 . .
N3 C12 H12C 109.5 . .
H12A C12 H12C 109.5 . .
H12B C12 H12C 109.5 . .
O4 C13 C14 116.8(6) . .
O4 C13 K3 57.6(3) . 3_766
C14 C13 K3 159.6(6) . 3_766
O4 C13 H13A 108.1 . .
C14 C13 H13A 108.1 . .
K3 C13 H13A 92.0 3_766 .
O4 C13 H13B 108.1 . .
C14 C13 H13B 108.1 . .
K3 C13 H13B 60.7 3_766 .
H13A C13 H13B 107.3 . .
C13 C14 N4 113.9(8) . .
C13 C14 H14A 108.8 . .
N4 C14 H14A 108.8 . .
C13 C14 H14B 108.8 . .
N4 C14 H14B 108.8 . .
H14A C14 H14B 107.7 . .
O5 C17 C18 112.6(6) . .
O5 C17 H17A 109.1 . .
C18 C17 H17A 109.1 . .
O5 C17 H17B 109.1 . .
C18 C17 H17B 109.1 . .
H17A C17 H17B 107.8 . .
N5 C18 C17 115.1(8) . .
N5 C18 H18A 108.5 . .
C17 C18 H18A 108.5 . .
N5 C18 H18B 108.5 . .
C17 C18 H18B 108.5 . .
H18A C18 H18B 107.5 . .
O6 C21 C22 116.3(7) . .
O6 C21 H21A 108.2 . .
C22 C21 H21A 108.2 . .
O6 C21 H21B 108.2 . .
C22 C21 H21B 108.2 . .
H21A C21 H21B 107.4 . .
N6 C22 C21 115.7(8) . .
N6 C22 H22A 108.4 . .
C21 C22 H22A 108.4 . .
N6 C22 H22B 108.4 . .
C21 C22 H22B 108.4 . .
H22A C22 H22B 107.4 . .
N6 C23 H23A 109.5 . .
N6 C23 H23B 109.5 . .
H23A C23 H23B 109.5 . .
N6 C23 H23C 109.5 . .
H23A C23 H23C 109.5 . .
H23B C23 H23C 109.5 . .
N6 C24 H24A 109.5 . .
N6 C24 H24B 109.5 . .
H24A C24 H24B 109.5 . .
N6 C24 H24C 109.5 . .
H24A C24 H24C 109.5 . .
H24B C24 H24C 109.5 . .
O7 C25 C26 113.5(5) . .
O7 C25 H25A 108.9 . .
C26 C25 H25A 108.9 . .
O7 C25 H25B 108.9 . .
C26 C25 H25B 108.9 . .
H25A C25 H25B 107.7 . .
N7 C26 C25 114.4(5) . .
N7 C26 H26A 108.7 . .
C25 C26 H26A 108.7 . .
N7 C26 H26B 108.7 . .
C25 C26 H26B 108.7 . .
H26A C26 H26B 107.6 . .
N7 C27 H27A 109.5 . .
N7 C27 H27B 109.5 . .
H27A C27 H27B 109.5 . .
N7 C27 H27C 109.5 . .
H27A C27 H27C 109.5 . .
H27B C27 H27C 109.5 . .
N7 C28 H28A 109.5 . .
N7 C28 H28B 109.5 . .
H28A C28 H28B 109.5 . .
N7 C28 H28C 109.5 . .
H28A C28 H28C 109.5 . .
H28B C28 H28C 109.5 . .
O8 C29 C30 115.0(9) . .
O8 C29 C30' 114.2(8) . .
C30 C29 C30' 59.8(10) . .
C29 C30 N8 116.8(15) . .
N8' C30' C29 114.9(18) . .
N8' C32' N8 14.6(14) . .
O9 C33 C34 112.7(5) . .
O9 C33 H33A 109.1 . .
C34 C33 H33A 109.1 . .
O9 C33 H33B 109.1 . .
C34 C33 H33B 109.1 . .
H33A C33 H33B 107.8 . .
N9 C34 C33 115.7(6) . .
N9 C34 H34A 108.4 . .
C33 C34 H34A 108.4 . .
N9 C34 H34B 108.4 . .
C33 C34 H34B 108.4 . .
H34A C34 H34B 107.4 . .
N9 C35 H35A 109.5 . .
N9 C35 H35B 109.5 . .
H35A C35 H35B 109.5 . .
N9 C35 H35C 109.5 . .
H35A C35 H35C 109.5 . .
H35B C35 H35C 109.5 . .
N9 C36 H36A 109.5 . .
N9 C36 H36B 109.5 . .
H36A C36 H36B 109.5 . .
N9 C36 H36C 109.5 . .
H36A C36 H36C 109.5 . .
H36B C36 H36C 109.5 . .
O10 C37 C38 116.3(8) . .
O10 C37 H37A 108.2 . .
C38 C37 H37A 108.2 . .
O10 C37 H37B 108.2 . .
C38 C37 H37B 108.2 . .
H37A C37 H37B 107.4 . .
C37 C38 N10 114.8(8) . .
C37 C38 H38A 108.6 . .
N10 C38 H38A 108.6 . .
C37 C38 H38B 108.6 . .
N10 C38 H38B 108.6 . .
H38A C38 H38B 107.6 . .
N10 C39 H39A 109.5 . .
N10 C39 H39B 109.5 . .
H39A C39 H39B 109.5 . .
N10 C39 H39C 109.5 . .
H39A C39 H39C 109.5 . .
H39B C39 H39C 109.5 . .
N10 C40 H40A 109.5 . .
N10 C40 H40B 109.5 . .
H40A C40 H40B 109.5 . .
N10 C40 H40C 109.5 . .
H40A C40 H40C 109.5 . .
H40B C40 H40C 109.5 . .
O11 C41 C42 110.9(5) . .
O11 C41 H41A 109.5 . .
C42 C41 H41A 109.5 . .
O11 C41 H41B 109.5 . .
C42 C41 H41B 109.5 . .
H41A C41 H41B 108.0 . .
N11 C42 C41 114.2(6) . .
N11 C42 H42A 108.7 . .
C41 C42 H42A 108.7 . .
N11 C42 H42B 108.7 . .
C41 C42 H42B 108.7 . .
H42A C42 H42B 107.6 . .
N11 C43 H43A 109.5 . .
N11 C43 H43B 109.5 . .
H43A C43 H43B 109.5 . .
N11 C43 H43C 109.5 . .
H43A C43 H43C 109.5 . .
H43B C43 H43C 109.5 . .
N11 C44 H44A 109.5 . .
N11 C44 H44B 109.5 . .
H44A C44 H44B 109.5 . .
N11 C44 H44C 109.5 . .
H44A C44 H44C 109.5 . .
H44B C44 H44C 109.5 . .
O12 C45 C46 113.5(6) . .
O12 C45 H45A 108.9 . .
C46 C45 H45A 108.9 . .
O12 C45 H45B 108.9 . .
C46 C45 H45B 108.9 . .
H45A C45 H45B 107.7 . .
N12 C46 C45 115.4(7) . .
N12 C46 H46A 108.4 . .
C45 C46 H46A 108.4 . .
N12 C46 H46B 108.4 . .
C45 C46 H46B 108.4 . .
H46A C46 H46B 107.5 . .
N12 C47 H47A 109.5 . .
N12 C47 H47B 109.5 . .
H47A C47 H47B 109.5 . .
N12 C47 H47C 109.5 . .
H47A C47 H47C 109.5 . .
H47B C47 H47C 109.5 . .
N12 C48 H48A 109.5 . .
N12 C48 H48B 109.5 . .
H48A C48 H48B 109.5 . .
N12 C48 H48C 109.5 . .
H48A C48 H48C 109.5 . .
H48B C48 H48C 109.5 . .
O13 C49 C50 115.3(7) . .
O13 C49 H49A 108.4 . .
C50 C49 H49A 108.4 . .
O13 C49 H49B 108.4 . .
C50 C49 H49B 108.4 . .
H49A C49 H49B 107.5 . .
N13 C50 C49 116.0(7) . .
N13 C50 H50A 108.3 . .
C49 C50 H50A 108.3 . .
N13 C50 H50B 108.3 . .
C49 C50 H50B 108.3 . .
H50A C50 H50B 107.4 . .
N13 C51 H51A 109.5 . .
N13 C51 H51B 109.5 . .
H51A C51 H51B 109.5 . .
N13 C51 H51C 109.5 . .
H51A C51 H51C 109.5 . .
H51B C51 H51C 109.5 . .
N13 C52 H52A 109.5 . .
N13 C52 H52B 109.5 . .
H52A C52 H52B 109.5 . .
N13 C52 H52C 109.5 . .
H52A C52 H52C 109.5 . .
H52B C52 H52C 109.5 . .
C57 C53 C56 112(2) 3_656 3_656
C57 C53 C57 50(2) 3_656 .
C56 C53 C57 62.3(16) 3_656 .
C57 C53 C54 64.2(16) 3_656 .
C56 C53 C54 176(2) 3_656 .
C57 C53 C54 114(2) . .
C55 C54 C53 120(2) . .
C55 C54 C57 65.2(17) . 3_656
C53 C54 C57 54.7(14) . 3_656
C55 C56 C53 124(2) . 3_656
C55 C56 C57 64.6(17) . 3_656
C53 C56 C57 59.1(15) 3_656 3_656
C54 C55 C56 119(2) . .
C54 C55 C57 60.0(17) . 3_656
C56 C55 C57 59.8(18) . 3_656
C57 C57 C53 69(3) 3_656 3_656
C57 C57 C53 61(3) 3_656 .
C53 C57 C53 130(2) 3_656 .
C57 C57 C54 130(4) 3_656 3_656
C53 C57 C54 61.2(16) 3_656 3_656
C53 C57 C54 168(2) . 3_656
C57 C57 C56 119(4) 3_656 3_656
C53 C57 C56 171(3) 3_656 3_656
C53 C57 C56 58.7(15) . 3_656
C54 C57 C56 110.1(19) 3_656 3_656
C57 C57 C55 175(4) 3_656 3_656
C53 C57 C55 116(2) 3_656 3_656
C53 C57 C55 114(2) . 3_656
C54 C57 C55 54.8(12) 3_656 3_656
C56 C57 C55 55.6(12) 3_656 3_656

loop_
_geom_bond_atom_site_label_1
_geom_bond_atom_site_label_2
_geom_bond_distance
_geom_bond_site_symmetry_2
Sm1 O11 2.261(4) 3_766
Sm1 O2 2.297(4) .
Sm1 O14 2.314(4) .
Sm1 O15 2.316(4) 3_766
Sm1 O3 2.347(4) .
Sm1 O1 2.361(4) .
Sm1 K5 3.5971(13) 3_766
Sm1 K1 3.6193(13) .
Sm1 K8 3.6296(12) 3_766
Sm1 K4 3.8121(13) .
Sm1 K3 3.9606(13) .
Sm1 K3 3.9806(13) 3_766
Sm2 O12 2.230(4) .
Sm2 O8 2.297(4) .
Sm2 O9 2.312(4) .
Sm2 O16 2.335(4) .
Sm2 O10 2.341(4) .
Sm2 O13 2.342(4) .
Sm2 K10 3.4231(14) .
Sm2 K7 3.5980(14) .
Sm2 K6 3.6725(14) .
Sm2 K9 3.7146(15) .
Sm2 K8 3.9987(13) .
Sm2 K5 4.0937(14) .
K1 O4 2.631(4) .
K1 O5 2.647(4) .
K1 O1 2.674(4) .
K1 O14 2.738(4) .
K1 N1 2.762(5) .
K1 K6 3.3408(19) .
K1 K2 3.4111(19) .
K1 K3 3.5931(18) 3_766
K1 K5 4.4999(19) .
K1 K7 5.0026(19) .
K1 H14 3.04(9) .
K2 O2 2.644(5) .
K2 O5 2.645(4) .
K2 O6 2.650(5) .
K2 O14 2.854(4) .
K2 N2 3.028(5) .
K2 K4 3.4915(18) .
K2 K7 3.5781(19) .
K2 K6 4.8446(19) .
K3 O4 2.759(4) 3_766
K3 O7 2.768(4) .
K3 O1 2.802(4) 3_766
K3 O3 2.838(4) .
K3 O15 2.947(4) .
K3 O15 2.983(4) 3_766
K3 C13 3.240(7) 3_766
K3 K4 3.5317(18) .
K3 K1 3.5931(18) 3_766
K3 K8 3.5957(18) .
K3 K5 3.6774(18) 3_766
K3 H15 2.74(9) .
K4 O7 2.628(4) .
K4 O6 2.651(4) .
K4 O3 2.704(4) .
K4 O14 2.819(4) .
K4 N3 2.997(6) .
K4 K9 3.583(2) .
K4 K8 4.5567(19) .
K4 H14 2.89(10) .
K5 O4 2.621(4) .
K5 O13 2.684(4) .
K5 O15 2.694(4) .
K5 O11 2.789(4) .
K5 O16 3.054(5) .
K5 O3 3.088(4) 3_766
K5 C9 3.171(7) 3_766
K5 K6 3.3481(18) .
K5 K8 3.3789(19) .
K5 Sm1 3.5971(13) 3_766
K5 K3 3.6774(18) 3_766
K6 O8 2.583(4) .
K6 O4 2.700(4) .
K6 O5 2.706(4) .
K6 O16 2.868(4) .
K6 N4 2.893(6) .
K6 O13 3.360(5) .
K6 K7 3.6083(19) .
K7 O9 2.763(5) .
K7 O8 2.775(4) .
K7 O5 2.777(4) .
K7 O6 2.892(5) .
K7 N6 2.964(6) .
K7 N8' 3.08(2) .
K7 N8 3.12(3) .
K7 O16 3.128(4) .
K7 K9 3.931(2) .
K7 H16 2.92(7) .
K8 O7 2.635(4) .
K8 O10 2.689(4) .
K8 O15 2.721(4) .
K8 O11 2.850(4) .
K8 O16 2.977(4) .
K8 O1 3.054(4) 3_766
K8 C1 3.360(7) 3_766
K8 Sm1 3.6296(12) 3_766
K8 K9 3.6382(19) .
K9 O9 2.602(5) .
K9 O6 2.776(5) .
K9 O7 2.820(4) .
K9 N7 2.916(6) .
K9 O16 3.185(5) .
K9 N9 3.309(5) .
K9 O10 3.324(5) .
K9 H16 2.88(7) .
K10 O12 2.733(4) .
K10 O13 2.807(5) .
K10 O10 2.859(5) .
K10 N13 2.919(6) .
K10 N12 2.920(6) .
K10 N11 2.927(6) .
O1 C1 1.387(7) .
O1 K3 2.802(4) 3_766
O1 K8 3.054(4) 3_766
O2 C5 1.394(8) .
O3 C9 1.390(7) .
O3 K5 3.088(4) 3_766
O4 C13 1.369(7) .
O4 K3 2.759(4) 3_766
O5 C17 1.373(8) .
O6 C21 1.370(9) .
O7 C25 1.365(7) .
O8 C29 1.392(8) .
O9 C33 1.405(7) .
O10 C37 1.390(9) .
O11 C41 1.400(7) .
O11 Sm1 2.261(4) 3_766
O12 C45 1.381(7) .
O13 C49 1.389(8) .
O14 H14 0.816(10) .
O15 Sm1 2.316(4) 3_766
O15 K3 2.983(4) 3_766
O15 H15 0.814(10) .
O16 H16 0.818(10) .
N1 C3 1.428(9) .
N1 C4 1.448(9) .
N1 C2 1.476(9) .
N2 C8' 1.431(15) .
N2 C7 1.438(15) .
N2 C7' 1.462(13) .
N2 C6 1.475(13) .
N2 C8 1.484(14) .
N2 C6' 1.531(15) .
N3 C11 1.435(11) .
N3 C12 1.451(11) .
N3 C10 1.463(9) .
N4 C15' 1.456(15) .
N4 C16 1.461(15) .
N4 C16' 1.460(15) .
N4 C15 1.476(15) .
N4 C14 1.489(11) .
N5 C19' 1.430(17) .
N5 C20' 1.454(17) .
N5 C19 1.470(17) .
N5 C18 1.472(11) .
N5 C20 1.485(17) .
N6 C22 1.427(10) .
N6 C24 1.433(11) .
N6 C23 1.480(11) .
N7 C28 1.449(9) .
N7 C26 1.459(9) .
N7 C27 1.469(9) .
N8 C31 1.49(3) .
N8 C32 1.51(4) .
N8 C30 1.56(3) .
N8 C32' 1.94(3) .
N8' C30' 1.42(3) .
N8' C31' 1.47(3) .
N8' C32' 1.49(4) .
N9 C35 1.436(10) .
N9 C36 1.467(9) .
N9 C34 1.469(10) .
N10 C39 1.431(12) .
N10 C40 1.438(13) .
N10 C38 1.484(10) .
N11 C44 1.425(10) .
N11 C43 1.464(10) .
N11 C42 1.477(8) .
N12 C46 1.420(10) .
N12 C48 1.423(11) .
N12 C47 1.476(12) .
N13 C51 1.418(11) .
N13 C52 1.446(13) .
N13 C50 1.448(11) .
C1 C2 1.507(9) .
C1 K8 3.360(7) 3_766
C1 H1A 0.9900 .
C1 H1B 0.9900 .
C2 H2A 0.9900 .
C2 H2B 0.9900 .
C3 H3A 0.9800 .
C3 H3B 0.9800 .
C3 H3C 0.9800 .
C4 H4A 0.9800 .
C4 H4B 0.9800 .
C4 H4C 0.9800 .
C5 C6' 1.516(15) .
C5 C6 1.539(15) .
C9 C10 1.490(9) .
C9 K5 3.171(7) 3_766
C9 H9A 0.9900 .
C9 H9B 0.9900 .
C10 H10A 0.9900 .
C10 H10B 0.9900 .
C11 H11A 0.9800 .
C11 H11B 0.9800 .
C11 H11C 0.9800 .
C12 H12A 0.9800 .
C12 H12B 0.9800 .
C12 H12C 0.9800 .
C13 C14 1.471(11) .
C13 K3 3.240(7) 3_766
C13 H13A 0.9900 .
C13 H13B 0.9900 .
C14 H14A 0.9900 .
C14 H14B 0.9900 .
C17 C18 1.490(10) .
C17 H17A 0.9900 .
C17 H17B 0.9900 .
C18 H18A 0.9900 .
C18 H18B 0.9900 .
C21 C22 1.494(12) .
C21 H21A 0.9900 .
C21 H21B 0.9900 .
C22 H22A 0.9900 .
C22 H22B 0.9900 .
C23 H23A 0.9800 .
C23 H23B 0.9800 .
C23 H23C 0.9800 .
C24 H24A 0.9800 .
C24 H24B 0.9800 .
C24 H24C 0.9800 .
C25 C26 1.524(9) .
C25 H25A 0.9900 .
C25 H25B 0.9900 .
C26 H26A 0.9900 .
C26 H26B 0.9900 .
C27 H27A 0.9800 .
C27 H27B 0.9800 .
C27 H27C 0.9800 .
C28 H28A 0.9800 .
C28 H28B 0.9800 .
C28 H28C 0.9800 .
C29 C30 1.458(17) .
C29 C30' 1.497(17) .
C33 C34 1.509(10) .
C33 H33A 0.9900 .
C33 H33B 0.9900 .
C34 H34A 0.9900 .
C34 H34B 0.9900 .
C35 H35A 0.9800 .
C35 H35B 0.9800 .
C35 H35C 0.9800 .
C36 H36A 0.9800 .
C36 H36B 0.9800 .
C36 H36C 0.9800 .
C37 C38 1.414(12) .
C37 H37A 0.9900 .
C37 H37B 0.9900 .
C38 H38A 0.9900 .
C38 H38B 0.9900 .
C39 H39A 0.9800 .
C39 H39B 0.9800 .
C39 H39C 0.9800 .
C40 H40A 0.9800 .
C40 H40B 0.9800 .
C40 H40C 0.9800 .
C41 C42 1.498(9) .
C41 H41A 0.9900 .
C41 H41B 0.9900 .
C42 H42A 0.9900 .
C42 H42B 0.9900 .
C43 H43A 0.9800 .
C43 H43B 0.9800 .
C43 H43C 0.9800 .
C44 H44A 0.9800 .
C44 H44B 0.9800 .
C44 H44C 0.9800 .
C45 C46 1.514(11) .
C45 H45A 0.9900 .
C45 H45B 0.9900 .
C46 H46A 0.9900 .
C46 H46B 0.9900 .
C47 H47A 0.9800 .
C47 H47B 0.9800 .
C47 H47C 0.9800 .
C48 H48A 0.9800 .
C48 H48B 0.9800 .
C48 H48C 0.9800 .
C49 C50 1.496(11) .
C49 H49A 0.9900 .
C49 H49B 0.9900 .
C50 H50A 0.9900 .
C50 H50B 0.9900 .
C51 H51A 0.9800 .
C51 H51B 0.9800 .
C51 H51C 0.9800 .
C52 H52A 0.9800 .
C52 H52B 0.9800 .
C52 H52C 0.9800 .
C53 C57 1.35(3) 3_656
C53 C56 1.439(17) 3_656
C53 C57 1.45(3) .
C53 C54 1.446(17) .
C54 C55 1.403(17) .
C54 C57 1.49(4) 3_656
C56 C55 1.423(17) .
C56 C53 1.439(17) 3_656
C56 C57 1.49(4) 3_656
C55 C57 1.56(3) 3_656
C57 C57 1.19(5) 3_656
C57 C53 1.35(3) 3_656
C57 C54 1.49(4) 3_656
C57 C56 1.49(4) 3_656
C57 C55 1.56(3) 3_656
